data_4307162
loop_
_publ_author_name
'William R. Gemmill'
'Mark D. Smith'
'Hans-Conrad zur Loye'

_publ_section_title
;
Ln14Na3Ru6O36 (Ln = Pr, Nd): Two New Complex Lanthanide-Containing Oxides
of Ruthenium
;
_journal_name_full 'Inorganic Chemistry'
_journal_page_first 2132
_journal_page_last 2138
_journal_paper_doi 10.1021/ic0617083
_journal_volume 46
_journal_year 2007
_chemical_formula_sum 'Na3 Nd14 O36 Ru6'
_chemical_formula_weight 3270.75
_chemical_name_systematic
; 
 ? 
;
_space_group_IT_number 167
_symmetry_cell_setting trigonal
_symmetry_space_group_name_Hall '-R 3 2"c'
_symmetry_space_group_name_H-M 'R -3 c :H'
_atom_sites_solution_hydrogens none
_atom_sites_solution_primary direct
_atom_sites_solution_secondary difmap
_audit_creation_method SHELXL-97
_cell_angle_alpha 90.00
_cell_angle_beta 90.00
_cell_angle_gamma 120.00
_cell_formula_units_Z 6
_cell_length_a 9.6781(2)
_cell_length_b 9.6781(2)
_cell_length_c 55.4156(18)
_cell_measurement_reflns_used 5636
_cell_measurement_temperature 293(2)
_cell_measurement_theta_max 32.850
_cell_measurement_theta_min 2.205
_cell_volume 4495.1(2)
_computing_cell_refinement 'SAINT+ NT V6.22 (Bruker, 2001)'
_computing_data_collection 'SMART NT V5.625 (Bruker, 1998)'
_computing_data_reduction 'SAINT+ NT V6.22'
_computing_molecular_graphics 'SHELXTL V6.1 (Sheldrick, 2000)'
_computing_publication_material 'SHELXTL V6.1'
_computing_structure_refinement 'SHELXL-97 (Sheldrick, 1997)'
_computing_structure_solution 'SHELXS-97 (Sheldrick, 1997)'
_diffrn_ambient_temperature 293(2)
_diffrn_measured_fraction_theta_full 0.999
_diffrn_measured_fraction_theta_max 0.999
_diffrn_measurement_device_type 'Bruker SMART APEX CCD diffractometer'
_diffrn_measurement_method 'omega scans'
_diffrn_radiation_monochromator graphite
_diffrn_radiation_source 'sealed tube'
_diffrn_radiation_type MoK\a
_diffrn_radiation_wavelength 0.71073
_diffrn_reflns_av_R_equivalents 0.0394
_diffrn_reflns_av_sigmaI/netI 0.0219
_diffrn_reflns_limit_h_max 14
_diffrn_reflns_limit_h_min -12
_diffrn_reflns_limit_k_max 14
_diffrn_reflns_limit_k_min -14
_diffrn_reflns_limit_l_max 80
_diffrn_reflns_limit_l_min -84
_diffrn_reflns_number 16240
_diffrn_reflns_theta_full 32.85
_diffrn_reflns_theta_max 32.85
_diffrn_reflns_theta_min 2.21
_diffrn_standards_decay_% 0
_exptl_absorpt_coefficient_mu 26.850
_exptl_absorpt_correction_T_max 1.0000
_exptl_absorpt_correction_T_min 0.5276
_exptl_absorpt_correction_type multi-scan
_exptl_absorpt_process_details '(SADABS, Bruker, 2001)'
_exptl_crystal_colour black
_exptl_crystal_density_diffrn 7.249
_exptl_crystal_density_method 'not measured'
_exptl_crystal_description 'hexagonal block'
_exptl_crystal_F_000 8550
_exptl_crystal_size_max 0.12
_exptl_crystal_size_mid 0.08
_exptl_crystal_size_min 0.04
_refine_diff_density_max 1.506
_refine_diff_density_min -3.197
_refine_diff_density_rms 0.518
_refine_ls_extinction_method none
_refine_ls_goodness_of_fit_ref 1.165
_refine_ls_hydrogen_treatment none
_refine_ls_matrix_type full
_refine_ls_number_parameters 91
_refine_ls_number_reflns 1878
_refine_ls_number_restraints 0
_refine_ls_restrained_S_all 1.165
_refine_ls_R_factor_all 0.0325
_refine_ls_R_factor_gt 0.0320
_refine_ls_shift/su_max 0.001
_refine_ls_shift/su_mean 0.000
_refine_ls_structure_factor_coef Fsqd
_refine_ls_weighting_details 'calc w=1/[\s^2^(Fo^2^)+(0.0120P)^2^+547.8062P] where P=(Fo^2^+2Fc^2^)/3'
_refine_ls_weighting_scheme calc
_refine_ls_wR_factor_gt 0.0677
_refine_ls_wR_factor_ref 0.0679
_reflns_number_gt 1864
_reflns_number_total 1878
_reflns_threshold_expression >2sigma(I)
_cod_data_source_file ic0617083rom20060908_043453.cif
_cod_data_source_block wg1120as
_cod_depositor_comments
;
The following automatic conversions were performed:
'_symmetry_cell_setting' value 'Trigonal' changed to 'trigonal' according
to '/home/saulius/struct/CIF-dictionaries/cif_core.dic' dictionary named
'cif_core.dic' version 2.4.1 from 2010-06-29.

Automatic conversion script
Id: cif_fix_enum 1527 2010-12-29 10:47:43Z saulius 
;
_cod_original_sg_symbol_H-M 'R -3 c'
_cod_database_code 4307162

loop_
_symmetry_equiv_pos_as_xyz
'x, y, z'
'-y, x-y, z'
'-x+y, -x, z'
'y, x, -z+1/2'
'x-y, -y, -z+1/2'
'-x, -x+y, -z+1/2'
'x+2/3, y+1/3, z+1/3'
'-y+2/3, x-y+1/3, z+1/3'
'-x+y+2/3, -x+1/3, z+1/3'
'y+2/3, x+1/3, -z+5/6'
'x-y+2/3, -y+1/3, -z+5/6'
'-x+2/3, -x+y+1/3, -z+5/6'
'x+1/3, y+2/3, z+2/3'
'-y+1/3, x-y+2/3, z+2/3'
'-x+y+1/3, -x+2/3, z+2/3'
'y+1/3, x+2/3, -z+7/6'
'x-y+1/3, -y+2/3, -z+7/6'
'-x+1/3, -x+y+2/3, -z+7/6'
'-x, -y, -z'
'y, -x+y, -z'
'x-y, x, -z'
'-y, -x, z-1/2'
'-x+y, y, z-1/2'
'x, x-y, z-1/2'
'-x+2/3, -y+1/3, -z+1/3'
'y+2/3, -x+y+1/3, -z+1/3'
'x-y+2/3, x+1/3, -z+1/3'
'-y+2/3, -x+1/3, z-1/6'
'-x+y+2/3, y+1/3, z-1/6'
'x+2/3, x-y+1/3, z-1/6'
'-x+1/3, -y+2/3, -z+2/3'
'y+1/3, -x+y+2/3, -z+2/3'
'x-y+1/3, x+2/3, -z+2/3'
'-y+1/3, -x+2/3, z+1/6'
'-x+y+1/3, y+2/3, z+1/6'
'x+1/3, x-y+2/3, z+1/6'

loop_
_atom_site_label
_atom_site_type_symbol
_atom_site_fract_x
_atom_site_fract_y
_atom_site_fract_z
_atom_site_U_iso_or_equiv
_atom_site_adp_type
_atom_site_occupancy
_atom_site_symmetry_multiplicity
_atom_site_calc_flag
_atom_site_refinement_flags
_atom_site_disorder_assembly
_atom_site_disorder_group
Nd1 Nd 0.00377(4) 0.28815(4) 0.216655(6) 0.00571(8) Uani 1 1 d . . .
Nd2 Nd 0.03070(4) 0.34405(4) 0.147627(6) 0.00784(8) Uani 1 1 d . . .
Nd3 Nd 0.0000 0.0000 0.107709(10) 0.00606(11) Uani 1 3 d S . .
Ru1 Ru -0.00054(7) 0.3333 0.0833 0.00347(12) Uani 1 2 d S . .
Ru2 Ru 0.0000 0.0000 0.0000 0.00325(19) Uani 1 6 d S . .
Ru3 Ru 0.0000 0.0000 0.162585(14) 0.00366(14) Uani 1 3 d S . .
Na1 Na 0.0000 0.0000 0.2500 0.0096(12) Uani 1 6 d S . .
Na2 Na 0.0000 0.0000 0.05351(9) 0.0116(9) Uani 1 3 d S . .
O1 O 0.1965(6) 0.1912(6) 0.22395(8) 0.0070(8) Uani 1 1 d . . .
O2 O 0.1940(6) 0.1273(6) 0.14113(9) 0.0080(8) Uani 1 1 d . . .
O3 O 0.0658(6) 0.1967(6) 0.17959(8) 0.0070(8) Uani 1 1 d . . .
O4 O 0.2334(6) 0.1353(6) 0.08185(8) 0.0072(8) Uani 1 1 d . . .
O5 O 0.1449(6) 0.3553(6) 0.05778(8) 0.0074(8) Uani 1 1 d . . .
O6 O 0.1682(6) 0.1699(6) 0.02065(9) 0.0088(9) Uani 1 1 d . . .

loop_
_atom_site_aniso_label
_atom_site_aniso_U_11
_atom_site_aniso_U_22
_atom_site_aniso_U_33
_atom_site_aniso_U_23
_atom_site_aniso_U_13
_atom_site_aniso_U_12
Nd1 0.00560(15) 0.00644(15) 0.00508(13) 0.00020(10) -0.00014(10) 0.00301(12)
Nd2 0.00905(16) 0.00667(15) 0.00775(14) -0.00017(11) -0.00100(11) 0.00388(12)
Nd3 0.00615(15) 0.00615(15) 0.0059(2) 0.000 0.000 0.00308(8)
Ru1 0.0039(2) 0.0032(3) 0.0030(2) 0.0003(2) 0.00015(10) 0.00162(13)
Ru2 0.0036(3) 0.0036(3) 0.0026(4) 0.000 0.000 0.00179(14)
Ru3 0.0037(2) 0.0037(2) 0.0035(3) 0.000 0.000 0.00186(10)
Na1 0.0097(19) 0.0097(19) 0.010(3) 0.000 0.000 0.0048(9)
Na2 0.0128(14) 0.0128(14) 0.009(2) 0.000 0.000 0.0064(7)
O1 0.008(2) 0.007(2) 0.0074(18) -0.0023(16) -0.0013(16) 0.0045(17)
O2 0.007(2) 0.008(2) 0.0090(19) 0.0026(16) 0.0023(16) 0.0037(17)
O3 0.011(2) 0.007(2) 0.0051(17) -0.0018(15) 0.0005(16) 0.0058(17)
O4 0.007(2) 0.009(2) 0.0068(18) 0.0004(16) -0.0006(16) 0.0043(17)
O5 0.007(2) 0.012(2) 0.0045(17) -0.0007(16) 0.0017(15) 0.0057(17)
O6 0.008(2) 0.005(2) 0.0099(19) -0.0024(16) -0.0019(17) 0.0005(17)

loop_
_atom_type_symbol
_atom_type_description
_atom_type_scat_dispersion_real
_atom_type_scat_dispersion_imag
_atom_type_scat_source
O O 0.0106 0.0060 'International Tables Vol C Tables 4.2.6.8 and 6.1.1.4'
Na Na 0.0362 0.0249 'International Tables Vol C Tables 4.2.6.8 and 6.1.1.4'
Ru Ru -1.2594 0.8363 'International Tables Vol C Tables 4.2.6.8 and 6.1.1.4'
Nd Nd -0.1943 3.0179 'International Tables Vol C Tables 4.2.6.8 and 6.1.1.4'

loop_
_geom_angle_atom_site_label_1
_geom_angle_atom_site_label_2
_geom_angle_atom_site_label_3
_geom_angle
_geom_angle_site_symmetry_1
_geom_angle_site_symmetry_3
_geom_angle_publ_flag
O2 Nd1 O3 80.83(17) 26_455 . ?
O2 Nd1 O5 72.61(17) 26_455 34 ?
O3 Nd1 O5 130.35(16) . 34 ?
O2 Nd1 O4 147.64(17) 26_455 34 ?
O3 Nd1 O4 124.12(17) . 34 ?
O5 Nd1 O4 75.21(16) 34 34 ?
O2 Nd1 O6 81.39(17) 26_455 34 ?
O3 Nd1 O6 64.79(17) . 34 ?
O5 Nd1 O6 70.23(17) 34 34 ?
O4 Nd1 O6 91.01(17) 34 34 ?
O2 Nd1 O1 81.29(17) 26_455 2 ?
O3 Nd1 O1 85.72(16) . 2 ?
O5 Nd1 O1 128.81(17) 34 2 ?
O4 Nd1 O1 117.51(16) 34 2 ?
O6 Nd1 O1 147.76(16) 34 2 ?
O2 Nd1 O1 145.88(16) 26_455 . ?
O3 Nd1 O1 68.52(16) . . ?
O5 Nd1 O1 139.52(16) 34 . ?
O4 Nd1 O1 66.18(16) 34 . ?
O6 Nd1 O1 98.02(17) 34 . ?
O1 Nd1 O1 81.8(2) 2 . ?
O2 Nd1 O4 83.16(16) 26_455 26_455 ?
O3 Nd1 O4 148.43(16) . 26_455 ?
O5 Nd1 O4 68.68(16) 34 26_455 ?
O4 Nd1 O4 82.16(18) 34 26_455 ?
O6 Nd1 O4 138.75(16) 34 26_455 ?
O1 Nd1 O4 65.01(15) 2 26_455 ?
O1 Nd1 O4 115.59(15) . 26_455 ?
O2 Nd1 Na1 126.53(12) 26_455 . ?
O3 Nd1 Na1 93.76(12) . . ?
O5 Nd1 Na1 135.73(11) 34 . ?
O4 Nd1 Na1 76.34(11) 34 . ?
O6 Nd1 Na1 143.17(12) 34 . ?
O1 Nd1 Na1 45.24(12) 2 . ?
O1 Nd1 Na1 45.18(12) . . ?
O4 Nd1 Na1 74.42(11) 26_455 . ?
O2 Nd1 Na2 115.03(13) 26_455 34 ?
O3 Nd1 Na2 99.71(14) . 34 ?
O5 Nd1 Na2 58.28(12) 34 34 ?
O4 Nd1 Na2 46.66(14) 34 34 ?
O6 Nd1 Na2 45.09(15) 34 34 ?
O1 Nd1 Na2 163.33(13) 2 34 ?
O1 Nd1 Na2 85.55(12) . 34 ?
O4 Nd1 Na2 111.70(13) 26_455 34 ?
Na1 Nd1 Na2 118.30(6) . 34 ?
O2 Nd1 Ru1 176.37(12) 26_455 27 ?
O3 Nd1 Ru1 96.64(12) . 27 ?
O5 Nd1 Ru1 107.43(12) 34 27 ?
O4 Nd1 Ru1 33.01(12) 34 27 ?
O6 Nd1 Ru1 95.18(12) 34 27 ?
O1 Nd1 Ru1 101.19(12) 2 27 ?
O1 Nd1 Ru1 33.17(11) . 27 ?
O4 Nd1 Ru1 100.28(11) 26_455 27 ?
Na1 Nd1 Ru1 56.042(11) . 27 ?
Na2 Nd1 Ru1 62.68(5) 34 27 ?
O2 Nd1 Nd2 115.61(12) 26_455 27 ?
O3 Nd1 Nd2 43.80(12) . 27 ?
O5 Nd1 Nd2 115.21(12) 34 27 ?
O4 Nd1 Nd2 81.36(11) 34 27 ?
O6 Nd1 Nd2 50.57(12) 34 27 ?
O1 Nd1 Nd2 115.71(11) 2 27 ?
O1 Nd1 Nd2 48.70(11) . 27 ?
O4 Nd1 Nd2 161.24(11) 26_455 27 ?
Na1 Nd1 Nd2 92.977(10) . 27 ?
Na2 Nd1 Nd2 61.71(5) 34 27 ?
Ru1 Nd1 Nd2 60.961(9) 27 27 ?
O2 Nd2 O3 68.95(16) 2 . ?
O2 Nd2 O5 77.66(17) 2 17_554 ?
O3 Nd2 O5 114.08(16) . 17_554 ?
O2 Nd2 O3 110.85(17) 2 26_455 ?
O3 Nd2 O3 120.28(7) . 26_455 ?
O5 Nd2 O3 124.34(16) 17_554 26_455 ?
O2 Nd2 O6 124.23(16) 2 17_554 ?
O3 Nd2 O6 84.81(17) . 17_554 ?
O5 Nd2 O6 69.52(16) 17_554 17_554 ?
O3 Nd2 O6 124.83(16) 26_455 17_554 ?
O2 Nd2 O6 129.35(16) 2 34 ?
O3 Nd2 O6 62.81(16) . 34 ?
O5 Nd2 O6 135.98(16) 17_554 34 ?
O3 Nd2 O6 82.17(16) 26_455 34 ?
O6 Nd2 O6 66.5(2) 17_554 34 ?
O2 Nd2 O1 77.34(16) 2 26_455 ?
O3 Nd2 O1 145.65(16) . 26_455 ?
O5 Nd2 O1 62.91(15) 17_554 26_455 ?
O3 Nd2 O1 65.84(15) 26_455 26_455 ?
O6 Nd2 O1 120.97(16) 17_554 26_455 ?
O6 Nd2 O1 145.25(16) 34 26_455 ?
O2 Nd2 O6 165.25(16) 2 18_554 ?
O3 Nd2 O6 125.34(15) . 18_554 ?
O5 Nd2 O6 97.30(16) 17_554 18_554 ?
O3 Nd2 O6 60.40(15) 26_455 18_554 ?
O6 Nd2 O6 65.1(2) 17_554 18_554 ?
O6 Nd2 O6 63.52(19) 34 18_554 ?
O1 Nd2 O6 88.01(15) 26_455 18_554 ?
O2 Nd2 Ru2 156.09(12) 2 16_554 ?
O3 Nd2 Ru2 90.23(12) . 16_554 ?
O5 Nd2 Ru2 101.72(12) 17_554 16_554 ?
O3 Nd2 Ru2 89.47(12) 26_455 16_554 ?
O6 Nd2 Ru2 38.48(11) 17_554 16_554 ?
O6 Nd2 Ru2 38.43(11) 34 16_554 ?
O1 Nd2 Ru2 124.12(10) 26_455 16_554 ?
O6 Nd2 Ru2 38.22(10) 18_554 16_554 ?
O2 Nd2 Ru3 37.79(12) 2 . ?
O3 Nd2 Ru3 35.25(11) . . ?
O5 Nd2 Ru3 86.76(12) 17_554 . ?
O3 Nd2 Ru3 134.36(11) 26_455 . ?
O6 Nd2 Ru3 95.47(11) 17_554 . ?
O6 Nd2 Ru3 97.85(11) 34 . ?
O1 Nd2 Ru3 113.93(11) 26_455 . ?
O6 Nd2 Ru3 156.74(10) 18_554 . ?
Ru2 Nd2 Ru3 118.523(13) 16_554 . ?
O2 Nd2 Nd1 121.34(12) 2 26_455 ?
O3 Nd2 Nd1 161.55(11) . 26_455 ?
O5 Nd2 Nd1 83.98(12) 17_554 26_455 ?
O3 Nd2 Nd1 43.43(11) 26_455 26_455 ?
O6 Nd2 Nd1 98.95(11) 17_554 26_455 ?
O6 Nd2 Nd1 101.97(11) 34 26_455 ?
O1 Nd2 Nd1 45.11(11) 26_455 26_455 ?
O6 Nd2 Nd1 43.95(10) 18_554 26_455 ?
Ru2 Nd2 Nd1 81.989(10) 16_554 26_455 ?
Ru3 Nd2 Nd1 158.912(17) . 26_455 ?
O2 Nd2 Ru1 79.48(12) 2 . ?
O3 Nd2 Ru1 138.86(11) . . ?
O5 Nd2 Ru1 30.45(11) 17_554 . ?
O3 Nd2 Ru1 94.91(11) 26_455 . ?
O6 Nd2 Ru1 92.17(11) 17_554 . ?
O6 Nd2 Ru1 150.21(11) 34 . ?
O1 Nd2 Ru1 32.96(10) 26_455 . ?
O6 Nd2 Ru1 89.17(10) 18_554 . ?
Ru2 Nd2 Ru1 112.268(11) 16_554 . ?
Ru3 Nd2 Ru1 104.937(17) . . ?
Nd1 Nd2 Ru1 59.374(11) 26_455 . ?
O4 Nd3 O4 88.81(16) 3 2 ?
O4 Nd3 O4 88.81(16) 3 . ?
O4 Nd3 O4 88.81(16) 2 . ?
O4 Nd3 O2 138.39(16) 3 . ?
O4 Nd3 O2 131.88(16) 2 . ?
O4 Nd3 O2 84.48(16) . . ?
O4 Nd3 O2 131.88(16) 3 2 ?
O4 Nd3 O2 84.48(15) 2 2 ?
O4 Nd3 O2 138.39(16) . 2 ?
O2 Nd3 O2 70.42(17) . 2 ?
O4 Nd3 O2 84.48(15) 3 3 ?
O4 Nd3 O2 138.39(16) 2 3 ?
O4 Nd3 O2 131.88(16) . 3 ?
O2 Nd3 O2 70.42(17) . 3 ?
O2 Nd3 O2 70.42(17) 2 3 ?
O4 Nd3 O5 145.28(15) 3 17_554 ?
O4 Nd3 O5 65.84(15) 2 17_554 ?
O4 Nd3 O5 68.35(16) . 17_554 ?
O2 Nd3 O5 67.44(15) . 17_554 ?
O2 Nd3 O5 71.48(16) 2 17_554 ?
O2 Nd3 O5 130.24(15) 3 17_554 ?
O4 Nd3 O5 65.84(15) 3 16_444 ?
O4 Nd3 O5 68.35(16) 2 16_444 ?
O4 Nd3 O5 145.28(15) . 16_444 ?
O2 Nd3 O5 130.24(15) . 16_444 ?
O2 Nd3 O5 67.44(15) 2 16_444 ?
O2 Nd3 O5 71.48(16) 3 16_444 ?
O5 Nd3 O5 119.941(9) 17_554 16_444 ?
O4 Nd3 O5 68.35(16) 3 18_544 ?
O4 Nd3 O5 145.28(15) 2 18_544 ?
O4 Nd3 O5 65.84(15) . 18_544 ?
O2 Nd3 O5 71.48(15) . 18_544 ?
O2 Nd3 O5 130.24(15) 2 18_544 ?
O2 Nd3 O5 67.44(15) 3 18_544 ?
O5 Nd3 O5 119.939(9) 17_554 18_544 ?
O5 Nd3 O5 119.939(9) 16_444 18_544 ?
O4 Nd3 Na2 53.90(11) 3 . ?
O4 Nd3 Na2 53.90(11) 2 . ?
O4 Nd3 Na2 53.90(11) . . ?
O2 Nd3 Na2 138.26(11) . . ?
O2 Nd3 Na2 138.26(11) 2 . ?
O2 Nd3 Na2 138.26(11) 3 . ?
O5 Nd3 Na2 91.41(10) 17_554 . ?
O5 Nd3 Na2 91.41(10) 16_444 . ?
O5 Nd3 Na2 91.41(10) 18_544 . ?
O4 Nd3 Ru3 126.10(11) 3 . ?
O4 Nd3 Ru3 126.10(11) 2 . ?
O4 Nd3 Ru3 126.10(11) . . ?
O2 Nd3 Ru3 41.74(11) . . ?
O2 Nd3 Ru3 41.74(11) 2 . ?
O2 Nd3 Ru3 41.74(11) 3 . ?
O5 Nd3 Ru3 88.59(10) 17_554 . ?
O5 Nd3 Ru3 88.59(10) 16_444 . ?
O5 Nd3 Ru3 88.59(10) 18_544 . ?
Na2 Nd3 Ru3 180.0 . . ?
O4 Nd3 Ru1 33.22(12) 3 2 ?
O4 Nd3 Ru1 72.85(12) 2 2 ?
O4 Nd3 Ru1 116.69(11) . 2 ?
O2 Nd3 Ru1 149.95(11) . 2 ?
O2 Nd3 Ru1 100.37(11) 2 2 ?
O2 Nd3 Ru1 79.53(11) 3 2 ?
O5 Nd3 Ru1 138.38(10) 17_554 2 ?
O5 Nd3 Ru1 33.03(10) 16_444 2 ?
O5 Nd3 Ru1 96.86(11) 18_544 2 ?
Na2 Nd3 Ru1 67.297(9) . 2 ?
Ru3 Nd3 Ru1 112.703(9) . 2 ?
O5 Ru1 O5 95.3(3) 17_554 . ?
O5 Ru1 O1 175.8(2) 17_554 30_455 ?
O5 Ru1 O1 85.5(2) . 30_455 ?
O5 Ru1 O1 85.5(2) 17_554 26_455 ?
O5 Ru1 O1 175.8(2) . 26_455 ?
O1 Ru1 O1 94.1(3) 30_455 26_455 ?
O5 Ru1 O4 97.0(2) 17_554 18_554 ?
O5 Ru1 O4 89.5(2) . 18_554 ?
O1 Ru1 O4 87.2(2) 30_455 18_554 ?
O1 Ru1 O4 86.3(2) 26_455 18_554 ?
O5 Ru1 O4 89.5(2) 17_554 2 ?
O5 Ru1 O4 97.0(2) . 2 ?
O1 Ru1 O4 86.3(2) 30_455 2 ?
O1 Ru1 O4 87.2(2) 26_455 2 ?
O4 Ru1 O4 170.4(3) 18_554 2 ?
O5 Ru1 Na1 132.35(14) 17_554 25_455 ?
O5 Ru1 Na1 132.35(14) . 25_455 ?
O1 Ru1 Na1 47.04(14) 30_455 25_455 ?
O1 Ru1 Na1 47.04(14) 26_455 25_455 ?
O4 Ru1 Na1 85.19(15) 18_554 25_455 ?
O4 Ru1 Na1 85.19(15) 2 25_455 ?
O5 Ru1 Nd3 47.90(15) 17_554 . ?
O5 Ru1 Nd3 92.72(15) . . ?
O1 Ru1 Nd3 127.98(14) 30_455 . ?
O1 Ru1 Nd3 90.85(14) 26_455 . ?
O4 Ru1 Nd3 144.85(14) 18_554 . ?
O4 Ru1 Nd3 42.26(14) 2 . ?
Na1 Ru1 Nd3 117.539(10) 25_455 . ?
O5 Ru1 Nd3 92.72(15) 17_554 16_554 ?
O5 Ru1 Nd3 47.90(15) . 16_554 ?
O1 Ru1 Nd3 90.85(14) 30_455 16_554 ?
O1 Ru1 Nd3 127.98(14) 26_455 16_554 ?
O4 Ru1 Nd3 42.26(14) 18_554 16_554 ?
O4 Ru1 Nd3 144.84(14) 2 16_554 ?
Na1 Ru1 Nd3 117.541(10) 25_455 16_554 ?
Nd3 Ru1 Nd3 124.92(2) . 16_554 ?
O5 Ru1 Nd1 131.83(15) 17_554 30_455 ?
O5 Ru1 Nd1 91.49(15) . 30_455 ?
O1 Ru1 Nd1 43.98(14) 30_455 30_455 ?
O1 Ru1 Nd1 91.08(14) 26_455 30_455 ?
O4 Ru1 Nd1 130.80(14) 18_554 30_455 ?
O4 Ru1 Nd1 42.29(14) 2 30_455 ?
Na1 Ru1 Nd1 59.055(11) 25_455 30_455 ?
Nd3 Ru1 Nd1 84.230(8) . 30_455 ?
Nd3 Ru1 Nd1 125.172(10) 16_554 30_455 ?
O5 Ru1 Nd1 91.49(15) 17_554 26_455 ?
O5 Ru1 Nd1 131.83(15) . 26_455 ?
O1 Ru1 Nd1 91.07(14) 30_455 26_455 ?
O1 Ru1 Nd1 43.98(14) 26_455 26_455 ?
O4 Ru1 Nd1 42.30(14) 18_554 26_455 ?
O4 Ru1 Nd1 130.80(14) 2 26_455 ?
Na1 Ru1 Nd1 59.053(11) 25_455 26_455 ?
Nd3 Ru1 Nd1 125.171(10) . 26_455 ?
Nd3 Ru1 Nd1 84.234(8) 16_554 26_455 ?
Nd1 Ru1 Nd1 118.11(2) 30_455 26_455 ?
O5 Ru1 Nd1 142.77(15) 17_554 29_455 ?
O5 Ru1 Nd1 84.70(15) . 29_455 ?
O1 Ru1 Nd1 41.39(14) 30_455 29_455 ?
O1 Ru1 Nd1 92.19(14) 26_455 29_455 ?
O4 Ru1 Nd1 45.84(14) 18_554 29_455 ?
O4 Ru1 Nd1 127.52(14) 2 29_455 ?
Na1 Ru1 Nd1 58.508(11) 25_455 29_455 ?
Nd3 Ru1 Nd1 169.155(11) . 29_455 ?
Nd3 Ru1 Nd1 60.062(7) 16_554 29_455 ?
Nd1 Ru1 Nd1 85.306(16) 30_455 29_455 ?
Nd1 Ru1 Nd1 62.910(12) 26_455 29_455 ?
O6 Ru2 O6 180.0(6) 19 . ?
O6 Ru2 O6 89.6(2) 19 2 ?
O6 Ru2 O6 90.4(2) . 2 ?
O6 Ru2 O6 90.4(2) 19 21 ?
O6 Ru2 O6 89.6(2) . 21 ?
O6 Ru2 O6 89.6(2) 2 21 ?
O6 Ru2 O6 90.4(2) 19 20 ?
O6 Ru2 O6 89.6(2) . 20 ?
O6 Ru2 O6 180.0(3) 2 20 ?
O6 Ru2 O6 90.4(2) 21 20 ?
O6 Ru2 O6 89.6(2) 19 3 ?
O6 Ru2 O6 90.4(2) . 3 ?
O6 Ru2 O6 90.4(2) 2 3 ?
O6 Ru2 O6 180.0(3) 21 3 ?
O6 Ru2 O6 89.6(2) 20 3 ?
O6 Ru2 Na2 124.97(15) 19 . ?
O6 Ru2 Na2 55.03(15) . . ?
O6 Ru2 Na2 55.03(15) 2 . ?
O6 Ru2 Na2 124.97(15) 21 . ?
O6 Ru2 Na2 124.97(15) 20 . ?
O6 Ru2 Na2 55.03(15) 3 . ?
O6 Ru2 Na2 55.03(15) 19 19 ?
O6 Ru2 Na2 124.97(15) . 19 ?
O6 Ru2 Na2 124.97(15) 2 19 ?
O6 Ru2 Na2 55.03(15) 21 19 ?
O6 Ru2 Na2 55.03(15) 20 19 ?
O6 Ru2 Na2 124.97(15) 3 19 ?
Na2 Ru2 Na2 180.0 . 19 ?
O6 Ru2 Nd2 128.14(15) 19 17_554 ?
O6 Ru2 Nd2 51.86(15) . 17_554 ?
O6 Ru2 Nd2 57.88(15) 2 17_554 ?
O6 Ru2 Nd2 54.28(15) 21 17_554 ?
O6 Ru2 Nd2 122.12(15) 20 17_554 ?
O6 Ru2 Nd2 125.72(15) 3 17_554 ?
Na2 Ru2 Nd2 70.805(6) . 17_554 ?
Na2 Ru2 Nd2 109.195(6) 19 17_554 ?
O6 Ru2 Nd2 51.86(15) 19 29_445 ?
O6 Ru2 Nd2 128.14(15) . 29_445 ?
O6 Ru2 Nd2 122.12(15) 2 29_445 ?
O6 Ru2 Nd2 125.72(15) 21 29_445 ?
O6 Ru2 Nd2 57.88(15) 20 29_445 ?
O6 Ru2 Nd2 54.28(15) 3 29_445 ?
Na2 Ru2 Nd2 109.195(6) . 29_445 ?
Na2 Ru2 Nd2 70.805(6) 19 29_445 ?
Nd2 Ru2 Nd2 180.000(13) 17_554 29_445 ?
O6 Ru2 Nd2 54.28(15) 19 16_444 ?
O6 Ru2 Nd2 125.72(15) . 16_444 ?
O6 Ru2 Nd2 51.86(15) 2 16_444 ?
O6 Ru2 Nd2 122.12(15) 21 16_444 ?
O6 Ru2 Nd2 128.14(15) 20 16_444 ?
O6 Ru2 Nd2 57.88(15) 3 16_444 ?
Na2 Ru2 Nd2 70.805(6) . 16_444 ?
Na2 Ru2 Nd2 109.195(6) 19 16_444 ?
Nd2 Ru2 Nd2 109.747(6) 17_554 16_444 ?
Nd2 Ru2 Nd2 70.253(6) 29_445 16_444 ?
O6 Ru2 Nd2 125.72(15) 19 28 ?
O6 Ru2 Nd2 54.28(15) . 28 ?
O6 Ru2 Nd2 128.14(15) 2 28 ?
O6 Ru2 Nd2 57.88(15) 21 28 ?
O6 Ru2 Nd2 51.86(15) 20 28 ?
O6 Ru2 Nd2 122.12(15) 3 28 ?
Na2 Ru2 Nd2 109.195(6) . 28 ?
Na2 Ru2 Nd2 70.805(6) 19 28 ?
Nd2 Ru2 Nd2 70.253(6) 17_554 28 ?
Nd2 Ru2 Nd2 109.747(6) 29_445 28 ?
Nd2 Ru2 Nd2 180.000(18) 16_444 28 ?
O3 Ru3 O3 98.09(18) . 2 ?
O3 Ru3 O3 98.09(18) . 3 ?
O3 Ru3 O3 98.09(18) 2 3 ?
O3 Ru3 O2 173.5(2) . 3 ?
O3 Ru3 O2 85.7(2) 2 3 ?
O3 Ru3 O2 86.5(2) 3 3 ?
O3 Ru3 O2 85.7(2) . 2 ?
O3 Ru3 O2 86.5(2) 2 2 ?
O3 Ru3 O2 173.5(2) 3 2 ?
O2 Ru3 O2 89.3(2) 3 2 ?
O3 Ru3 O2 86.5(2) . . ?
O3 Ru3 O2 173.5(2) 2 . ?
O3 Ru3 O2 85.7(2) 3 . ?
O2 Ru3 O2 89.3(2) 3 . ?
O2 Ru3 O2 89.3(2) 2 . ?
O3 Ru3 Nd3 119.30(14) . . ?
O3 Ru3 Nd3 119.30(14) 2 . ?
O3 Ru3 Nd3 119.30(14) 3 . ?
O2 Ru3 Nd3 54.27(14) 3 . ?
O2 Ru3 Nd3 54.27(14) 2 . ?
O2 Ru3 Nd3 54.27(14) . . ?
O3 Ru3 Nd2 135.66(15) . 2 ?
O3 Ru3 Nd2 46.06(14) 2 2 ?
O3 Ru3 Nd2 110.36(15) 3 2 ?
O2 Ru3 Nd2 45.25(14) 3 2 ?
O2 Ru3 Nd2 69.64(14) 2 2 ?
O2 Ru3 Nd2 127.70(15) . 2 ?
Nd3 Ru3 Nd2 75.441(15) . 2 ?
O3 Ru3 Nd2 110.36(15) . 3 ?
O3 Ru3 Nd2 135.66(15) 2 3 ?
O3 Ru3 Nd2 46.06(14) 3 3 ?
O2 Ru3 Nd2 69.64(14) 3 3 ?
O2 Ru3 Nd2 127.70(14) 2 3 ?
O2 Ru3 Nd2 45.25(14) . 3 ?
Nd3 Ru3 Nd2 75.441(15) . 3 ?
Nd2 Ru3 Nd2 113.905(12) 2 3 ?
O3 Ru3 Nd2 46.06(14) . . ?
O3 Ru3 Nd2 110.36(15) 2 . ?
O3 Ru3 Nd2 135.66(15) 3 . ?
O2 Ru3 Nd2 127.70(14) 3 . ?
O2 Ru3 Nd2 45.25(14) 2 . ?
O2 Ru3 Nd2 69.64(14) . . ?
Nd3 Ru3 Nd2 75.441(15) . . ?
Nd2 Ru3 Nd2 113.905(12) 2 . ?
Nd2 Ru3 Nd2 113.905(12) 3 . ?
O1 Na1 O1 131.3(2) 4 2 ?
O1 Na1 O1 135.3(2) 4 3 ?
O1 Na1 O1 86.69(17) 2 3 ?
O1 Na1 O1 86.69(17) 4 6 ?
O1 Na1 O1 75.2(2) 2 6 ?
O1 Na1 O1 131.3(2) 3 6 ?
O1 Na1 O1 86.69(17) 4 5 ?
O1 Na1 O1 135.3(2) 2 5 ?
O1 Na1 O1 75.2(2) 3 5 ?
O1 Na1 O1 86.69(17) 6 5 ?
O1 Na1 O1 75.2(2) 4 . ?
O1 Na1 O1 86.69(17) 2 . ?
O1 Na1 O1 86.69(17) 3 . ?
O1 Na1 O1 135.3(2) 6 . ?
O1 Na1 O1 131.3(2) 5 . ?
O1 Na1 Ru1 114.35(12) 4 26_445 ?
O1 Na1 Ru1 114.36(12) 2 26_445 ?
O1 Na1 Ru1 37.59(11) 3 26_445 ?
O1 Na1 Ru1 112.33(12) 6 26_445 ?
O1 Na1 Ru1 37.59(11) 5 26_445 ?
O1 Na1 Ru1 112.34(12) . 26_445 ?
O1 Na1 Ru1 37.59(12) 4 27 ?
O1 Na1 Ru1 112.33(12) 2 27 ?
O1 Na1 Ru1 114.36(12) 3 27 ?
O1 Na1 Ru1 114.35(12) 6 27 ?
O1 Na1 Ru1 112.33(12) 5 27 ?
O1 Na1 Ru1 37.59(12) . 27 ?
Ru1 Na1 Ru1 120.0 26_445 27 ?
O1 Na1 Ru1 112.33(12) 4 25_455 ?
O1 Na1 Ru1 37.59(11) 2 25_455 ?
O1 Na1 Ru1 112.34(12) 3 25_455 ?
O1 Na1 Ru1 37.59(11) 6 25_455 ?
O1 Na1 Ru1 114.35(12) 5 25_455 ?
O1 Na1 Ru1 114.36(12) . 25_455 ?
Ru1 Na1 Ru1 120.0 26_445 25_455 ?
Ru1 Na1 Ru1 120.0 27 25_455 ?
O1 Na1 Nd1 175.80(11) 4 2 ?
O1 Na1 Nd1 48.62(12) 2 2 ?
O1 Na1 Nd1 47.55(12) 3 2 ?
O1 Na1 Nd1 89.36(12) 6 2 ?
O1 Na1 Nd1 91.65(12) 5 2 ?
O1 Na1 Nd1 108.73(12) . 2 ?
Ru1 Na1 Nd1 65.939(6) 26_445 2 ?
Ru1 Na1 Nd1 146.297(6) 27 2 ?
Ru1 Na1 Nd1 64.904(6) 25_455 2 ?
O1 Na1 Nd1 47.55(12) 4 6 ?
O1 Na1 Nd1 89.36(12) 2 6 ?
O1 Na1 Nd1 175.80(11) 3 6 ?
O1 Na1 Nd1 48.62(12) 6 6 ?
O1 Na1 Nd1 108.73(11) 5 6 ?
O1 Na1 Nd1 91.65(11) . 6 ?
Ru1 Na1 Nd1 146.292(6) 26_445 6 ?
Ru1 Na1 Nd1 65.935(6) 27 6 ?
Ru1 Na1 Nd1 64.900(6) 25_455 6 ?
Nd1 Na1 Nd1 129.805(12) 2 6 ?
O1 Na1 Nd1 48.62(12) 4 4 ?
O1 Na1 Nd1 175.80(11) 2 4 ?
O1 Na1 Nd1 91.65(11) 3 4 ?
O1 Na1 Nd1 108.73(11) 6 4 ?
O1 Na1 Nd1 47.55(12) 5 4 ?
O1 Na1 Nd1 89.36(12) . 4 ?
Ru1 Na1 Nd1 65.936(6) 26_445 4 ?
Ru1 Na1 Nd1 64.901(6) 27 4 ?
Ru1 Na1 Nd1 146.292(6) 25_455 4 ?
Nd1 Na1 Nd1 131.875(12) 2 4 ?
Nd1 Na1 Nd1 92.190(8) 6 4 ?
O6 Na2 O6 70.7(2) 2 3 ?
O6 Na2 O6 70.7(2) 2 . ?
O6 Na2 O6 70.7(2) 3 . ?
O6 Na2 O4 153.30(18) 2 . ?
O6 Na2 O4 120.52(17) 3 . ?
O6 Na2 O4 89.56(16) . . ?
O6 Na2 O4 89.56(16) 2 2 ?
O6 Na2 O4 153.30(18) 3 2 ?
O6 Na2 O4 120.52(17) . 2 ?
O4 Na2 O4 85.1(2) . 2 ?
O6 Na2 O4 120.52(17) 2 3 ?
O6 Na2 O4 89.56(16) 3 3 ?
O6 Na2 O4 153.30(18) . 3 ?
O4 Na2 O4 85.1(2) . 3 ?
O4 Na2 O4 85.1(2) 2 3 ?
O6 Na2 Ru2 41.93(14) 2 . ?
O6 Na2 Ru2 41.93(14) 3 . ?
O6 Na2 Ru2 41.93(14) . . ?
O4 Na2 Ru2 128.64(14) . . ?
O4 Na2 Ru2 128.64(14) 2 . ?
O4 Na2 Ru2 128.64(14) 3 . ?
O6 Na2 Nd3 138.07(14) 2 . ?
O6 Na2 Nd3 138.07(14) 3 . ?
O6 Na2 Nd3 138.07(14) . . ?
O4 Na2 Nd3 51.36(14) . . ?
O4 Na2 Nd3 51.36(14) 2 . ?
O4 Na2 Nd3 51.36(14) 3 . ?
Ru2 Na2 Nd3 180.0 . . ?
O6 Na2 O5 89.66(16) 2 . ?
O6 Na2 O5 131.7(2) 3 . ?
O6 Na2 O5 61.10(15) . . ?
O4 Na2 O5 64.59(15) . . ?
O4 Na2 O5 63.39(15) 2 . ?
O4 Na2 O5 136.8(2) 3 . ?
Ru2 Na2 O5 94.52(13) . . ?
Nd3 Na2 O5 85.48(13) . . ?
O6 Na2 O5 61.10(15) 2 2 ?
O6 Na2 O5 89.66(16) 3 2 ?
O6 Na2 O5 131.7(2) . 2 ?
O4 Na2 O5 136.8(2) . 2 ?
O4 Na2 O5 64.59(15) 2 2 ?
O4 Na2 O5 63.39(15) 3 2 ?
Ru2 Na2 O5 94.52(13) . 2 ?
Nd3 Na2 O5 85.48(13) . 2 ?
O5 Na2 O5 119.39(4) . 2 ?
O6 Na2 O5 131.7(2) 2 3 ?
O6 Na2 O5 61.10(15) 3 3 ?
O6 Na2 O5 89.66(16) . 3 ?
O4 Na2 O5 63.39(15) . 3 ?
O4 Na2 O5 136.8(2) 2 3 ?
O4 Na2 O5 64.59(15) 3 3 ?
Ru2 Na2 O5 94.52(13) . 3 ?
Nd3 Na2 O5 85.48(13) . 3 ?
O5 Na2 O5 119.39(4) . 3 ?
O5 Na2 O5 119.39(4) 2 3 ?
O6 Na2 Nd1 102.42(15) 2 29_445 ?
O6 Na2 Nd1 45.27(11) 3 29_445 ?
O6 Na2 Nd1 111.26(16) . 29_445 ?
O4 Na2 Nd1 101.46(13) . 29_445 ?
O4 Na2 Nd1 127.87(16) 2 29_445 ?
O4 Na2 Nd1 45.03(11) 3 29_445 ?
Ru2 Na2 Nd1 86.76(8) . 29_445 ?
Nd3 Na2 Nd1 93.24(8) . 29_445 ?
O5 Na2 Nd1 162.89(9) . 29_445 ?
O5 Na2 Nd1 77.42(9) 2 29_445 ?
O5 Na2 Nd1 43.56(9) 3 29_445 ?
Ru1 O1 Na1 95.36(19) 27 . ?
Ru1 O1 Nd1 106.6(2) 27 3 ?
Na1 O1 Nd1 87.21(16) . 3 ?
Ru1 O1 Nd1 102.85(19) 27 . ?
Na1 O1 Nd1 86.20(16) . . ?
Nd1 O1 Nd1 150.3(2) 3 . ?
Ru1 O1 Nd2 100.0(2) 27 27 ?
Na1 O1 Nd2 164.1(2) . 27 ?
Nd1 O1 Nd2 92.53(16) 3 27 ?
Nd1 O1 Nd2 86.18(15) . 27 ?
Ru3 O2 Nd2 96.96(19) . 3 ?
Ru3 O2 Nd1 159.5(3) . 27 ?
Nd2 O2 Nd1 103.16(19) 3 27 ?
Ru3 O2 Nd3 83.99(18) . . ?
Nd2 O2 Nd3 106.64(19) 3 . ?
Nd1 O2 Nd3 93.76(16) 27 . ?
Ru3 O3 Nd2 98.70(19) . . ?
Ru3 O3 Nd1 139.0(2) . . ?
Nd2 O3 Nd1 105.87(18) . . ?
Ru3 O3 Nd2 115.3(2) . 27 ?
Nd2 O3 Nd2 99.27(18) . 27 ?
Nd1 O3 Nd2 92.76(16) . 27 ?
Ru1 O4 Nd3 104.5(2) 3 . ?
Ru1 O4 Nd1 104.7(2) 3 28 ?
Nd3 O4 Nd1 149.4(2) . 28 ?
Ru1 O4 Na2 107.0(2) 3 . ?
Nd3 O4 Na2 74.75(17) . . ?
Nd1 O4 Na2 88.31(17) 28 . ?
Ru1 O4 Nd1 101.14(19) 3 27 ?
Nd3 O4 Nd1 89.08(15) . 27 ?
Nd1 O4 Nd1 93.94(17) 28 27 ?
Na2 O4 Nd1 150.3(2) . 27 ?
Ru1 O5 Nd2 110.4(2) . 17_554 ?
Ru1 O5 Nd1 141.4(2) . 28 ?
Nd2 O5 Nd1 105.05(17) 17_554 28 ?
Ru1 O5 Nd3 99.07(19) . 16_554 ?
Nd2 O5 Nd3 100.82(17) 17_554 16_554 ?
Nd1 O5 Nd3 88.53(16) 28 16_554 ?
Ru1 O5 Na2 91.96(19) . . ?
Nd2 O5 Na2 82.12(16) 17_554 . ?
Nd1 O5 Na2 78.16(14) 28 . ?
Nd3 O5 Na2 166.66(19) 16_554 . ?
Ru2 O6 Na2 83.03(19) . . ?
Ru2 O6 Nd1 167.3(3) . 28 ?
Na2 O6 Nd1 89.63(18) . 28 ?
Ru2 O6 Nd2 89.66(19) . 17_554 ?
Na2 O6 Nd2 92.18(17) . 17_554 ?
Nd1 O6 Nd2 100.95(17) 28 17_554 ?
Ru2 O6 Nd2 87.30(18) . 28 ?
Na2 O6 Nd2 169.4(2) . 28 ?
Nd1 O6 Nd2 99.08(17) 28 28 ?
Nd2 O6 Nd2 92.02(16) 17_554 28 ?
Ru2 O6 Nd2 83.89(17) . 18_544 ?
Na2 O6 Nd2 87.30(16) . 18_544 ?
Nd1 O6 Nd2 85.48(16) 28 18_544 ?
Nd2 O6 Nd2 173.5(2) 17_554 18_544 ?
Nd2 O6 Nd2 87.44(15) 28 18_544 ?

loop_
_geom_bond_atom_site_label_1
_geom_bond_atom_site_label_2
_geom_bond_distance
_geom_bond_site_symmetry_2
_geom_bond_publ_flag
Nd1 O2 2.362(5) 26_455 ?
Nd1 O3 2.428(5) . ?
Nd1 O5 2.434(5) 34 ?
Nd1 O4 2.446(5) 34 ?
Nd1 O6 2.456(5) 34 ?
Nd1 O1 2.460(5) 2 ?
Nd1 O1 2.505(5) . ?
Nd1 O4 2.608(5) 26_455 ?
Nd1 Na1 3.3304(3) . ?
Nd1 Na2 3.4564(5) 34 ?
Nd1 Ru1 3.5165(5) 27 ?
Nd1 Nd2 3.5271(5) 27 ?
Nd2 O2 2.359(5) 2 ?
Nd2 O3 2.402(5) . ?
Nd2 O5 2.406(5) 17_554 ?
Nd2 O3 2.444(5) 26_455 ?
Nd2 O6 2.524(5) 17_554 ?
Nd2 O6 2.608(5) 34 ?
Nd2 O1 2.656(5) 26_455 ?
Nd2 O6 2.733(5) 18_554 ?
Nd2 Ru2 3.2086(4) 16_554 ?
Nd2 Ru3 3.2974(4) . ?
Nd2 Nd1 3.5271(5) 26_455 ?
Nd2 Ru1 3.5728(4) . ?
Nd3 O4 2.431(5) 3 ?
Nd3 O4 2.431(5) 2 ?
Nd3 O4 2.431(5) . ?
Nd3 O2 2.482(5) . ?
Nd3 O2 2.482(5) 2 ?
Nd3 O2 2.482(5) 3 ?
Nd3 O5 2.630(5) 17_554 ?
Nd3 O5 2.630(5) 16_444 ?
Nd3 O5 2.630(5) 18_544 ?
Nd3 Na2 3.003(5) . ?
Nd3 Ru3 3.0410(10) . ?
Nd3 Ru1 3.4998(4) 2 ?
Ru1 O5 1.932(5) 17_554 ?
Ru1 O5 1.932(5) . ?
Ru1 O1 1.973(5) 30_455 ?
Ru1 O1 1.974(5) 26_455 ?
Ru1 O4 1.981(5) 18_554 ?
Ru1 O4 1.981(5) 2 ?
Ru1 Na1 3.2209(7) 25_455 ?
Ru1 Nd3 3.4999(4) 16_554 ?
Ru1 Nd1 3.5164(5) 30_455 ?
Ru1 Nd1 3.5166(5) 26_455 ?
Ru1 Nd1 3.5662(5) 29_455 ?
Ru2 O6 1.996(5) 19 ?
Ru2 O6 1.996(5) . ?
Ru2 O6 1.996(5) 2 ?
Ru2 O6 1.996(5) 21 ?
Ru2 O6 1.996(5) 20 ?
Ru2 O6 1.996(5) 3 ?
Ru2 Na2 2.965(5) . ?
Ru2 Na2 2.965(5) 19 ?
Ru2 Nd2 3.2086(4) 17_554 ?
Ru2 Nd2 3.2086(4) 29_445 ?
Ru2 Nd2 3.2086(4) 16_444 ?
Ru2 Nd2 3.2086(4) 28 ?
Ru3 O3 1.925(5) . ?
Ru3 O3 1.925(5) 2 ?
Ru3 O3 1.925(5) 3 ?
Ru3 O2 2.036(5) 3 ?
Ru3 O2 2.036(5) 2 ?
Ru3 O2 2.036(5) . ?
Ru3 Nd2 3.2974(4) 2 ?
Ru3 Nd2 3.2974(4) 3 ?
Na1 O1 2.368(5) 4 ?
Na1 O1 2.368(5) 2 ?
Na1 O1 2.368(5) 3 ?
Na1 O1 2.368(5) 6 ?
Na1 O1 2.368(5) 5 ?
Na1 O1 2.368(5) . ?
Na1 Ru1 3.2208(7) 26_445 ?
Na1 Ru1 3.2208(7) 27 ?
Na1 Ru1 3.2209(7) 25_455 ?
Na1 Nd1 3.3304(4) 2 ?
Na1 Nd1 3.3304(4) 6 ?
Na1 Nd1 3.3304(4) 4 ?
Na2 O6 2.448(6) 2 ?
Na2 O6 2.448(6) 3 ?
Na2 O6 2.448(6) . ?
Na2 O4 2.515(6) . ?
Na2 O4 2.515(6) 2 ?
Na2 O4 2.515(6) 3 ?
Na2 O5 3.004(5) . ?
Na2 O5 3.004(5) 2 ?
Na2 O5 3.004(5) 3 ?
Na2 Nd1 3.4564(5) 29_445 ?
O1 Ru1 1.974(5) 27 ?
O1 Nd1 2.460(5) 3 ?
O1 Nd2 2.656(5) 27 ?
O2 Nd2 2.359(5) 3 ?
O2 Nd1 2.362(5) 27 ?
O3 Nd2 2.444(5) 27 ?
O4 Ru1 1.981(5) 3 ?
O4 Nd1 2.446(5) 28 ?
O4 Nd1 2.608(5) 27 ?
O5 Nd2 2.406(5) 17_554 ?
O5 Nd1 2.434(5) 28 ?
O5 Nd3 2.630(5) 16_554 ?
O6 Nd1 2.456(5) 28 ?
O6 Nd2 2.524(5) 17_554 ?
O6 Nd2 2.608(5) 28 ?
O6 Nd2 2.733(5) 18_544 ?

loop_
_geom_torsion_atom_site_label_1
_geom_torsion_atom_site_label_2
_geom_torsion_atom_site_label_3
_geom_torsion_atom_site_label_4
_geom_torsion
_geom_torsion_site_symmetry_1
_geom_torsion_site_symmetry_2
_geom_torsion_site_symmetry_3
_geom_torsion_site_symmetry_4
_geom_torsion_publ_flag
O4 Nd3 Ru1 O5 -156.1(2) 3 . . 17_554 ?
O4 Nd3 Ru1 O5 168.0(3) 2 . . 17_554 ?
O4 Nd3 Ru1 O5 -76.5(2) . . . 17_554 ?
O2 Nd3 Ru1 O5 4.4(2) . . . 17_554 ?
O2 Nd3 Ru1 O5 72.0(2) 2 . . 17_554 ?
O2 Nd3 Ru1 O5 73.0(3) 3 . . 17_554 ?
O5 Nd3 Ru1 O5 137.5(2) 16_444 . . 17_554 ?
O5 Nd3 Ru1 O5 -69.34(6) 18_544 . . 17_554 ?
Na2 Nd3 Ru1 O5 -133.84(19) . . . 17_554 ?
Ru3 Nd3 Ru1 O5 46.16(19) . . . 17_554 ?
Ru1 Nd3 Ru1 O5 169.93(19) 2 . . 17_554 ?
O4 Nd3 Ru1 O5 -61.46(19) 3 . . . ?
O4 Nd3 Ru1 O5 -97.4(2) 2 . . . ?
O4 Nd3 Ru1 O5 18.20(19) . . . . ?
O2 Nd3 Ru1 O5 99.06(18) . . . . ?
O2 Nd3 Ru1 O5 166.71(18) 2 . . . ?
O2 Nd3 Ru1 O5 167.7(3) 3 . . . ?
O5 Nd3 Ru1 O5 94.7(3) 17_554 . . . ?
O5 Nd3 Ru1 O5 -127.82(15) 16_444 . . . ?
O5 Nd3 Ru1 O5 25.3(3) 18_544 . . . ?
Na2 Nd3 Ru1 O5 -39.16(15) . . . . ?
Ru3 Nd3 Ru1 O5 140.84(15) . . . . ?
Ru1 Nd3 Ru1 O5 -95.39(15) 2 . . . ?
O4 Nd3 Ru1 O1 24.9(2) 3 . . 30_455 ?
O4 Nd3 Ru1 O1 -11.0(3) 2 . . 30_455 ?
O4 Nd3 Ru1 O1 104.6(2) . . . 30_455 ?
O2 Nd3 Ru1 O1 -174.6(2) . . . 30_455 ?
O2 Nd3 Ru1 O1 -106.9(2) 2 . . 30_455 ?
O2 Nd3 Ru1 O1 -105.9(3) 3 . . 30_455 ?
O5 Nd3 Ru1 O1 -179.0(3) 17_554 . . 30_455 ?
O5 Nd3 Ru1 O1 -41.5(2) 16_444 . . 30_455 ?
O5 Nd3 Ru1 O1 111.7(2) 18_544 . . 30_455 ?
Na2 Nd3 Ru1 O1 47.21(18) . . . 30_455 ?
Ru3 Nd3 Ru1 O1 -132.79(18) . . . 30_455 ?
Ru1 Nd3 Ru1 O1 -9.03(18) 2 . . 30_455 ?
O4 Nd3 Ru1 O1 120.76(19) 3 . . 26_455 ?
O4 Nd3 Ru1 O1 84.9(2) 2 . . 26_455 ?
O4 Nd3 Ru1 O1 -159.58(19) . . . 26_455 ?
O2 Nd3 Ru1 O1 -78.72(18) . . . 26_455 ?
O2 Nd3 Ru1 O1 -11.07(18) 2 . . 26_455 ?
O2 Nd3 Ru1 O1 -10.1(3) 3 . . 26_455 ?
O5 Nd3 Ru1 O1 -83.1(2) 17_554 . . 26_455 ?
O5 Nd3 Ru1 O1 54.40(18) 16_444 . . 26_455 ?
O5 Nd3 Ru1 O1 -152.4(2) 18_544 . . 26_455 ?
Na2 Nd3 Ru1 O1 143.06(14) . . . 26_455 ?
Ru3 Nd3 Ru1 O1 -36.94(14) . . . 26_455 ?
Ru1 Nd3 Ru1 O1 86.82(14) 2 . . 26_455 ?
O4 Nd3 Ru1 O4 -154.5(2) 3 . . 18_554 ?
O4 Nd3 Ru1 O4 169.6(3) 2 . . 18_554 ?
O4 Nd3 Ru1 O4 -74.8(3) . . . 18_554 ?
O2 Nd3 Ru1 O4 6.0(3) . . . 18_554 ?
O2 Nd3 Ru1 O4 73.7(3) 2 . . 18_554 ?
O2 Nd3 Ru1 O4 74.7(3) 3 . . 18_554 ?
O5 Nd3 Ru1 O4 1.6(3) 17_554 . . 18_554 ?
O5 Nd3 Ru1 O4 139.1(3) 16_444 . . 18_554 ?
O5 Nd3 Ru1 O4 -67.7(3) 18_544 . . 18_554 ?
Na2 Nd3 Ru1 O4 -132.2(2) . . . 18_554 ?
Ru3 Nd3 Ru1 O4 47.8(2) . . . 18_554 ?
Ru1 Nd3 Ru1 O4 171.6(2) 2 . . 18_554 ?
O4 Nd3 Ru1 O4 35.9(2) 3 . . 2 ?
O4 Nd3 Ru1 O4 115.6(3) . . . 2 ?
O2 Nd3 Ru1 O4 -163.6(2) . . . 2 ?
O2 Nd3 Ru1 O4 -95.9(2) 2 . . 2 ?
O2 Nd3 Ru1 O4 -94.9(3) 3 . . 2 ?
O5 Nd3 Ru1 O4 -168.0(3) 17_554 . . 2 ?
O5 Nd3 Ru1 O4 -30.5(2) 16_444 . . 2 ?
O5 Nd3 Ru1 O4 122.7(3) 18_544 . . 2 ?
Na2 Nd3 Ru1 O4 58.2(2) . . . 2 ?
Ru3 Nd3 Ru1 O4 -121.8(2) . . . 2 ?
Ru1 Nd3 Ru1 O4 2.0(2) 2 . . 2 ?
O4 Nd3 Ru1 Na1 80.30(13) 3 . . 25_455 ?
O4 Nd3 Ru1 Na1 44.4(2) 2 . . 25_455 ?
O4 Nd3 Ru1 Na1 159.96(12) . . . 25_455 ?
O2 Nd3 Ru1 Na1 -119.18(11) . . . 25_455 ?
O2 Nd3 Ru1 Na1 -51.53(11) 2 . . 25_455 ?
O2 Nd3 Ru1 Na1 -50.5(2) 3 . . 25_455 ?
O5 Nd3 Ru1 Na1 -123.56(19) 17_554 . . 25_455 ?
O5 Nd3 Ru1 Na1 13.94(10) 16_444 . . 25_455 ?
O5 Nd3 Ru1 Na1 167.09(16) 18_544 . . 25_455 ?
Na2 Nd3 Ru1 Na1 102.604(6) . . . 25_455 ?
Ru3 Nd3 Ru1 Na1 -77.396(6) . . . 25_455 ?
Ru1 Nd3 Ru1 Na1 46.367(14) 2 . . 25_455 ?
O4 Nd3 Ru1 Nd3 -99.70(13) 3 . . 16_554 ?
O4 Nd3 Ru1 Nd3 -135.6(2) 2 . . 16_554 ?
O4 Nd3 Ru1 Nd3 -20.04(12) . . . 16_554 ?
O2 Nd3 Ru1 Nd3 60.82(11) . . . 16_554 ?
O2 Nd3 Ru1 Nd3 128.47(11) 2 . . 16_554 ?
O2 Nd3 Ru1 Nd3 129.5(2) 3 . . 16_554 ?
O5 Nd3 Ru1 Nd3 56.44(19) 17_554 . . 16_554 ?
O5 Nd3 Ru1 Nd3 -166.06(10) 16_444 . . 16_554 ?
O5 Nd3 Ru1 Nd3 -12.91(16) 18_544 . . 16_554 ?
Na2 Nd3 Ru1 Nd3 -77.396(6) . . . 16_554 ?
Ru3 Nd3 Ru1 Nd3 102.604(6) . . . 16_554 ?
Ru1 Nd3 Ru1 Nd3 -133.633(14) 2 . . 16_554 ?
O4 Nd3 Ru1 Nd1 29.77(13) 3 . . 30_455 ?
O4 Nd3 Ru1 Nd1 -6.1(2) 2 . . 30_455 ?
O4 Nd3 Ru1 Nd1 109.42(12) . . . 30_455 ?
O2 Nd3 Ru1 Nd1 -169.72(11) . . . 30_455 ?
O2 Nd3 Ru1 Nd1 -102.07(11) 2 . . 30_455 ?
O2 Nd3 Ru1 Nd1 -101.1(2) 3 . . 30_455 ?
O5 Nd3 Ru1 Nd1 -174.10(19) 17_554 . . 30_455 ?
O5 Nd3 Ru1 Nd1 -36.60(10) 16_444 . . 30_455 ?
O5 Nd3 Ru1 Nd1 116.56(16) 18_544 . . 30_455 ?
Na2 Nd3 Ru1 Nd1 52.065(6) . . . 30_455 ?
Ru3 Nd3 Ru1 Nd1 -127.935(6) . . . 30_455 ?
Ru1 Nd3 Ru1 Nd1 -4.172(12) 2 . . 30_455 ?
O4 Nd3 Ru1 Nd1 150.30(13) 3 . . 26_455 ?
O4 Nd3 Ru1 Nd1 114.4(2) 2 . . 26_455 ?
O4 Nd3 Ru1 Nd1 -130.04(12) . . . 26_455 ?
O2 Nd3 Ru1 Nd1 -49.18(11) . . . 26_455 ?
O2 Nd3 Ru1 Nd1 18.47(12) 2 . . 26_455 ?
O2 Nd3 Ru1 Nd1 19.5(2) 3 . . 26_455 ?
O5 Nd3 Ru1 Nd1 -53.56(19) 17_554 . . 26_455 ?
O5 Nd3 Ru1 Nd1 83.94(10) 16_444 . . 26_455 ?
O5 Nd3 Ru1 Nd1 -122.91(16) 18_544 . . 26_455 ?
Na2 Nd3 Ru1 Nd1 172.60(2) . . . 26_455 ?
Ru3 Nd3 Ru1 Nd1 -7.40(2) . . . 26_455 ?
Ru1 Nd3 Ru1 Nd1 116.37(2) 2 . . 26_455 ?
O4 Nd3 Ru1 Nd1 14.46(17) 3 . . 29_455 ?
O4 Nd3 Ru1 Nd1 -21.4(2) 2 . . 29_455 ?
O4 Nd3 Ru1 Nd1 94.12(15) . . . 29_455 ?
O2 Nd3 Ru1 Nd1 174.98(15) . . . 29_455 ?
O2 Nd3 Ru1 Nd1 -117.37(16) 2 . . 29_455 ?
O2 Nd3 Ru1 Nd1 -116.4(2) 3 . . 29_455 ?
O5 Nd3 Ru1 Nd1 170.6(2) 17_554 . . 29_455 ?
O5 Nd3 Ru1 Nd1 -51.90(14) 16_444 . . 29_455 ?
O5 Nd3 Ru1 Nd1 101.25(19) 18_544 . . 29_455 ?
Na2 Nd3 Ru1 Nd1 36.76(10) . . . 29_455 ?
Ru3 Nd3 Ru1 Nd1 -143.24(10) . . . 29_455 ?
Ru1 Nd3 Ru1 Nd1 -19.47(11) 2 . . 29_455 ?
O4 Nd3 Ru3 O3 -174.4(2) 3 . . . ?
O4 Nd3 Ru3 O3 -54.4(2) 2 . . . ?
O4 Nd3 Ru3 O3 65.6(2) . . . . ?
O2 Nd3 Ru3 O3 60.6(2) . . . . ?
O2 Nd3 Ru3 O3 -59.4(2) 2 . . . ?
O2 Nd3 Ru3 O3 -179.4(2) 3 . . . ?
O5 Nd3 Ru3 O3 3.9(2) 17_554 . . . ?
O5 Nd3 Ru3 O3 -116.1(2) 16_444 . . . ?
O5 Nd3 Ru3 O3 123.9(2) 18_544 . . . ?
Na2 Nd3 Ru3 O3 0(6) . . . . ?
Ru1 Nd3 Ru3 O3 -139.26(17) 2 . . . ?
O4 Nd3 Ru3 O3 -54.4(2) 3 . . 2 ?
O4 Nd3 Ru3 O3 65.6(2) 2 . . 2 ?
O4 Nd3 Ru3 O3 -174.4(2) . . . 2 ?
O2 Nd3 Ru3 O3 -179.4(2) . . . 2 ?
O2 Nd3 Ru3 O3 60.6(2) 2 . . 2 ?
O2 Nd3 Ru3 O3 -59.4(2) 3 . . 2 ?
O5 Nd3 Ru3 O3 123.9(2) 17_554 . . 2 ?
O5 Nd3 Ru3 O3 3.9(2) 16_444 . . 2 ?
O5 Nd3 Ru3 O3 -116.1(2) 18_544 . . 2 ?
Na2 Nd3 Ru3 O3 0(10) . . . 2 ?
Ru1 Nd3 Ru3 O3 -19.26(17) 2 . . 2 ?
O4 Nd3 Ru3 O3 65.6(2) 3 . . 3 ?
O4 Nd3 Ru3 O3 -174.4(2) 2 . . 3 ?
O4 Nd3 Ru3 O3 -54.4(2) . . . 3 ?
O2 Nd3 Ru3 O3 -59.4(2) . . . 3 ?
O2 Nd3 Ru3 O3 -179.4(2) 2 . . 3 ?
O2 Nd3 Ru3 O3 60.6(2) 3 . . 3 ?
O5 Nd3 Ru3 O3 -116.1(2) 17_554 . . 3 ?
O5 Nd3 Ru3 O3 123.9(2) 16_444 . . 3 ?
O5 Nd3 Ru3 O3 3.9(2) 18_544 . . 3 ?
Na2 Nd3 Ru3 O3 0(6) . . . 3 ?
Ru1 Nd3 Ru3 O3 100.74(17) 2 . . 3 ?
O4 Nd3 Ru3 O2 4.9(2) 3 . . 3 ?
O4 Nd3 Ru3 O2 124.9(2) 2 . . 3 ?
O4 Nd3 Ru3 O2 -115.1(2) . . . 3 ?
O2 Nd3 Ru3 O2 -120.0 . . . 3 ?
O2 Nd3 Ru3 O2 120.0 2 . . 3 ?
O5 Nd3 Ru3 O2 -176.7(2) 17_554 . . 3 ?
O5 Nd3 Ru3 O2 63.3(2) 16_444 . . 3 ?
O5 Nd3 Ru3 O2 -56.7(2) 18_544 . . 3 ?
Na2 Nd3 Ru3 O2 0(8) . . . 3 ?
Ru1 Nd3 Ru3 O2 40.12(17) 2 . . 3 ?
O4 Nd3 Ru3 O2 -115.1(2) 3 . . 2 ?
O4 Nd3 Ru3 O2 4.9(2) 2 . . 2 ?
O4 Nd3 Ru3 O2 124.9(2) . . . 2 ?
O2 Nd3 Ru3 O2 120.000(2) . . . 2 ?
O2 Nd3 Ru3 O2 -120.000(2) 3 . . 2 ?
O5 Nd3 Ru3 O2 63.3(2) 17_554 . . 2 ?
O5 Nd3 Ru3 O2 -56.7(2) 16_444 . . 2 ?
O5 Nd3 Ru3 O2 -176.7(2) 18_544 . . 2 ?
Na2 Nd3 Ru3 O2 0(7) . . . 2 ?
Ru1 Nd3 Ru3 O2 -79.88(17) 2 . . 2 ?
O4 Nd3 Ru3 O2 124.9(2) 3 . . . ?
O4 Nd3 Ru3 O2 -115.1(2) 2 . . . ?
O4 Nd3 Ru3 O2 4.9(2) . . . . ?
O2 Nd3 Ru3 O2 -120.0 2 . . . ?
O2 Nd3 Ru3 O2 120.0 3 . . . ?
O5 Nd3 Ru3 O2 -56.7(2) 17_554 . . . ?
O5 Nd3 Ru3 O2 -176.7(2) 16_444 . . . ?
O5 Nd3 Ru3 O2 63.3(2) 18_544 . . . ?
Na2 Nd3 Ru3 O2 0(7) . . . . ?
Ru1 Nd3 Ru3 O2 160.12(17) 2 . . . ?
O4 Nd3 Ru3 Nd2 -39.89(15) 3 . . 2 ?
O4 Nd3 Ru3 Nd2 80.11(15) 2 . . 2 ?
O4 Nd3 Ru3 Nd2 -159.89(15) . . . 2 ?
O2 Nd3 Ru3 Nd2 -164.83(17) . . . 2 ?
O2 Nd3 Ru3 Nd2 75.17(17) 2 . . 2 ?
O2 Nd3 Ru3 Nd2 -44.83(17) 3 . . 2 ?
O5 Nd3 Ru3 Nd2 138.46(10) 17_554 . . 2 ?
O5 Nd3 Ru3 Nd2 18.45(10) 16_444 . . 2 ?
O5 Nd3 Ru3 Nd2 -101.55(10) 18_544 . . 2 ?
Na2 Nd3 Ru3 Nd2 0(10) . . . 2 ?
Ru1 Nd3 Ru3 Nd2 -4.705(13) 2 . . 2 ?
O4 Nd3 Ru3 Nd2 80.11(15) 3 . . 3 ?
O4 Nd3 Ru3 Nd2 -159.89(15) 2 . . 3 ?
O4 Nd3 Ru3 Nd2 -39.89(15) . . . 3 ?
O2 Nd3 Ru3 Nd2 -44.83(17) . . . 3 ?
O2 Nd3 Ru3 Nd2 -164.83(17) 2 . . 3 ?
O2 Nd3 Ru3 Nd2 75.17(17) 3 . . 3 ?
O5 Nd3 Ru3 Nd2 -101.54(10) 17_554 . . 3 ?
O5 Nd3 Ru3 Nd2 138.45(10) 16_444 . . 3 ?
O5 Nd3 Ru3 Nd2 18.45(10) 18_544 . . 3 ?
Na2 Nd3 Ru3 Nd2 0(6) . . . 3 ?
Ru1 Nd3 Ru3 Nd2 115.295(13) 2 . . 3 ?
O4 Nd3 Ru3 Nd2 -159.89(15) 3 . . . ?
O4 Nd3 Ru3 Nd2 -39.89(15) 2 . . . ?
O4 Nd3 Ru3 Nd2 80.11(15) . . . . ?
O2 Nd3 Ru3 Nd2 75.17(17) . . . . ?
O2 Nd3 Ru3 Nd2 -44.83(17) 2 . . . ?
O2 Nd3 Ru3 Nd2 -164.83(17) 3 . . . ?
O5 Nd3 Ru3 Nd2 18.46(10) 17_554 . . . ?
O5 Nd3 Ru3 Nd2 -101.55(10) 16_444 . . . ?
O5 Nd3 Ru3 Nd2 138.45(10) 18_544 . . . ?
Na2 Nd3 Ru3 Nd2 0(6) . . . . ?
Ru1 Nd3 Ru3 Nd2 -124.705(13) 2 . . . ?
O2 Nd2 Ru3 O3 -144.0(3) 2 . . . ?
O5 Nd2 Ru3 O3 142.0(2) 17_554 . . . ?
O3 Nd2 Ru3 O3 -80.7(2) 26_455 . . . ?
O6 Nd2 Ru3 O3 73.0(2) 17_554 . . . ?
O6 Nd2 Ru3 O3 6.0(2) 34 . . . ?
O1 Nd2 Ru3 O3 -159.6(2) 26_455 . . . ?
O6 Nd2 Ru3 O3 41.0(3) 18_554 . . . ?
Ru2 Nd2 Ru3 O3 40.4(2) 16_554 . . . ?
Nd1 Nd2 Ru3 O3 -154.0(2) 26_455 . . . ?
Ru1 Nd2 Ru3 O3 166.7(2) . . . . ?
O2 Nd2 Ru3 O3 -62.6(3) 2 . . 2 ?
O3 Nd2 Ru3 O3 81.4(3) . . . 2 ?
O5 Nd2 Ru3 O3 -136.56(19) 17_554 . . 2 ?
O3 Nd2 Ru3 O3 0.7(3) 26_455 . . 2 ?
O6 Nd2 Ru3 O3 154.39(19) 17_554 . . 2 ?
O6 Nd2 Ru3 O3 87.45(19) 34 . . 2 ?
O1 Nd2 Ru3 O3 -78.17(19) 26_455 . . 2 ?
O6 Nd2 Ru3 O3 122.5(3) 18_554 . . 2 ?
Ru2 Nd2 Ru3 O3 121.85(15) 16_554 . . 2 ?
Nd1 Nd2 Ru3 O3 -72.57(16) 26_455 . . 2 ?
Ru1 Nd2 Ru3 O3 -111.89(15) . . . 2 ?
O2 Nd2 Ru3 O3 170.9(3) 2 . . 3 ?
O3 Nd2 Ru3 O3 -45.0(3) . . . 3 ?
O5 Nd2 Ru3 O3 97.0(2) 17_554 . . 3 ?
O3 Nd2 Ru3 O3 -125.73(6) 26_455 . . 3 ?
O6 Nd2 Ru3 O3 27.9(2) 17_554 . . 3 ?
O6 Nd2 Ru3 O3 -39.0(2) 34 . . 3 ?
O1 Nd2 Ru3 O3 155.4(2) 26_455 . . 3 ?
O6 Nd2 Ru3 O3 -4.0(3) 18_554 . . 3 ?
Ru2 Nd2 Ru3 O3 -4.6(2) 16_554 . . 3 ?
Nd1 Nd2 Ru3 O3 161.0(2) 26_455 . . 3 ?
Ru1 Nd2 Ru3 O3 121.6(2) . . . 3 ?
O2 Nd2 Ru3 O2 38.1(3) 2 . . 3 ?
O3 Nd2 Ru3 O2 -177.9(3) . . . 3 ?
O5 Nd2 Ru3 O2 -35.8(2) 17_554 . . 3 ?
O3 Nd2 Ru3 O2 101.5(2) 26_455 . . 3 ?
O6 Nd2 Ru3 O2 -104.9(2) 17_554 . . 3 ?
O6 Nd2 Ru3 O2 -171.8(2) 34 . . 3 ?
O1 Nd2 Ru3 O2 22.6(2) 26_455 . . 3 ?
O6 Nd2 Ru3 O2 -136.8(3) 18_554 . . 3 ?
Ru2 Nd2 Ru3 O2 -137.43(18) 16_554 . . 3 ?
Nd1 Nd2 Ru3 O2 28.15(18) 26_455 . . 3 ?
Ru1 Nd2 Ru3 O2 -11.18(18) . . . 3 ?
O3 Nd2 Ru3 O2 144.0(3) . . . 2 ?
O5 Nd2 Ru3 O2 -74.0(2) 17_554 . . 2 ?
O3 Nd2 Ru3 O2 63.3(3) 26_455 . . 2 ?
O6 Nd2 Ru3 O2 -143.0(2) 17_554 . . 2 ?
O6 Nd2 Ru3 O2 150.1(2) 34 . . 2 ?
O1 Nd2 Ru3 O2 -15.6(2) 26_455 . . 2 ?
O6 Nd2 Ru3 O2 -174.9(3) 18_554 . . 2 ?
Ru2 Nd2 Ru3 O2 -175.5(2) 16_554 . . 2 ?
Nd1 Nd2 Ru3 O2 -10.0(2) 26_455 . . 2 ?
Ru1 Nd2 Ru3 O2 -49.3(2) . . . 2 ?
O2 Nd2 Ru3 O2 110.5(3) 2 . . . ?
O3 Nd2 Ru3 O2 -105.5(3) . . . . ?
O5 Nd2 Ru3 O2 36.56(19) 17_554 . . . ?
O3 Nd2 Ru3 O2 173.9(2) 26_455 . . . ?
O6 Nd2 Ru3 O2 -32.49(19) 17_554 . . . ?
O6 Nd2 Ru3 O2 -99.43(19) 34 . . . ?
O1 Nd2 Ru3 O2 94.95(19) 26_455 . . . ?
O6 Nd2 Ru3 O2 -64.4(3) 18_554 . . . ?
Ru2 Nd2 Ru3 O2 -65.03(15) 16_554 . . . ?
Nd1 Nd2 Ru3 O2 100.55(16) 26_455 . . . ?
Ru1 Nd2 Ru3 O2 61.22(15) . . . . ?
O2 Nd2 Ru3 Nd3 53.7(2) 2 . . . ?
O3 Nd2 Ru3 Nd3 -162.3(2) . . . . ?
O5 Nd2 Ru3 Nd3 -20.27(11) 17_554 . . . ?
O3 Nd2 Ru3 Nd3 117.03(16) 26_455 . . . ?
O6 Nd2 Ru3 Nd3 -89.32(11) 17_554 . . . ?
O6 Nd2 Ru3 Nd3 -156.26(11) 34 . . . ?
O1 Nd2 Ru3 Nd3 38.13(11) 26_455 . . . ?
O6 Nd2 Ru3 Nd3 -121.2(3) 18_554 . . . ?
Ru2 Nd2 Ru3 Nd3 -121.854(14) 16_554 . . . ?
Nd1 Nd2 Ru3 Nd3 43.72(4) 26_455 . . . ?
Ru1 Nd2 Ru3 Nd3 4.400(12) . . . . ?
O2 Nd2 Ru3 Nd2 -12.8(2) 2 . . 2 ?
O3 Nd2 Ru3 Nd2 131.2(2) . . . 2 ?
O5 Nd2 Ru3 Nd2 -86.74(12) 17_554 . . 2 ?
O3 Nd2 Ru3 Nd2 50.56(16) 26_455 . . 2 ?
O6 Nd2 Ru3 Nd2 -155.79(11) 17_554 . . 2 ?
O6 Nd2 Ru3 Nd2 137.27(11) 34 . . 2 ?
O1 Nd2 Ru3 Nd2 -28.35(12) 26_455 . . 2 ?
O6 Nd2 Ru3 Nd2 172.3(3) 18_554 . . 2 ?
Ru2 Nd2 Ru3 Nd2 171.673(15) 16_554 . . 2 ?
Nd1 Nd2 Ru3 Nd2 -22.75(6) 26_455 . . 2 ?
Ru1 Nd2 Ru3 Nd2 -62.07(2) . . . 2 ?
O2 Nd2 Ru3 Nd2 120.2(2) 2 . . 3 ?
O3 Nd2 Ru3 Nd2 -95.8(2) . . . 3 ?
O5 Nd2 Ru3 Nd2 46.21(12) 17_554 . . 3 ?
O3 Nd2 Ru3 Nd2 -176.50(16) 26_455 . . 3 ?
O6 Nd2 Ru3 Nd2 -22.85(12) 17_554 . . 3 ?
O6 Nd2 Ru3 Nd2 -89.78(11) 34 . . 3 ?
O1 Nd2 Ru3 Nd2 104.60(11) 26_455 . . 3 ?
O6 Nd2 Ru3 Nd2 -54.8(3) 18_554 . . 3 ?
Ru2 Nd2 Ru3 Nd2 -55.38(3) 16_554 . . 3 ?
Nd1 Nd2 Ru3 Nd2 110.20(3) 26_455 . . 3 ?
Ru1 Nd2 Ru3 Nd2 70.87(2) . . . 3 ?
O6 Ru2 Na2 O6 -60.0 19 . . 2 ?
O6 Ru2 Na2 O6 120.0 . . . 2 ?
O6 Ru2 Na2 O6 60.0 21 . . 2 ?
O6 Ru2 Na2 O6 180.0 20 . . 2 ?
O6 Ru2 Na2 O6 -120.0 3 . . 2 ?
Na2 Ru2 Na2 O6 0(45) 19 . . 2 ?
Nd2 Ru2 Na2 O6 63.68(18) 17_554 . . 2 ?
Nd2 Ru2 Na2 O6 -116.32(18) 29_445 . . 2 ?
Nd2 Ru2 Na2 O6 -56.33(18) 16_444 . . 2 ?
Nd2 Ru2 Na2 O6 123.67(18) 28 . . 2 ?
O6 Ru2 Na2 O6 60.0 19 . . 3 ?
O6 Ru2 Na2 O6 -120.0 . . . 3 ?
O6 Ru2 Na2 O6 120.0 2 . . 3 ?
O6 Ru2 Na2 O6 180.0 21 . . 3 ?
O6 Ru2 Na2 O6 -60.0 20 . . 3 ?
Na2 Ru2 Na2 O6 0(45) 19 . . 3 ?
Nd2 Ru2 Na2 O6 -176.32(18) 17_554 . . 3 ?
Nd2 Ru2 Na2 O6 3.68(18) 29_445 . . 3 ?
Nd2 Ru2 Na2 O6 63.67(18) 16_444 . . 3 ?
Nd2 Ru2 Na2 O6 -116.33(18) 28 . . 3 ?
O6 Ru2 Na2 O6 180.0 19 . . . ?
O6 Ru2 Na2 O6 -120.0 2 . . . ?
O6 Ru2 Na2 O6 -60.0 21 . . . ?
O6 Ru2 Na2 O6 60.0 20 . . . ?
O6 Ru2 Na2 O6 120.0 3 . . . ?
Na2 Ru2 Na2 O6 0.00(19) 19 . . . ?
Nd2 Ru2 Na2 O6 -56.32(18) 17_554 . . . ?
Nd2 Ru2 Na2 O6 123.68(18) 29_445 . . . ?
Nd2 Ru2 Na2 O6 -176.33(18) 16_444 . . . ?
Nd2 Ru2 Na2 O6 3.67(18) 28 . . . ?
O6 Ru2 Na2 O4 154.8(2) 19 . . . ?
O6 Ru2 Na2 O4 -25.2(2) . . . . ?
O6 Ru2 Na2 O4 -145.2(2) 2 . . . ?
O6 Ru2 Na2 O4 -85.2(2) 21 . . . ?
O6 Ru2 Na2 O4 34.8(2) 20 . . . ?
O6 Ru2 Na2 O4 94.8(2) 3 . . . ?
Na2 Ru2 Na2 O4 0(9) 19 . . . ?
Nd2 Ru2 Na2 O4 -81.56(15) 17_554 . . . ?
Nd2 Ru2 Na2 O4 98.44(15) 29_445 . . . ?
Nd2 Ru2 Na2 O4 158.44(15) 16_444 . . . ?
Nd2 Ru2 Na2 O4 -21.56(15) 28 . . . ?
O6 Ru2 Na2 O4 -85.2(2) 19 . . 2 ?
O6 Ru2 Na2 O4 94.8(2) . . . 2 ?
O6 Ru2 Na2 O4 -25.2(2) 2 . . 2 ?
O6 Ru2 Na2 O4 34.8(2) 21 . . 2 ?
O6 Ru2 Na2 O4 154.8(2) 20 . . 2 ?
O6 Ru2 Na2 O4 -145.2(2) 3 . . 2 ?
Na2 Ru2 Na2 O4 0(36) 19 . . 2 ?
Nd2 Ru2 Na2 O4 38.44(15) 17_554 . . 2 ?
Nd2 Ru2 Na2 O4 -141.56(15) 29_445 . . 2 ?
Nd2 Ru2 Na2 O4 -81.56(15) 16_444 . . 2 ?
Nd2 Ru2 Na2 O4 98.44(15) 28 . . 2 ?
O6 Ru2 Na2 O4 34.8(2) 19 . . 3 ?
O6 Ru2 Na2 O4 -145.2(2) . . . 3 ?
O6 Ru2 Na2 O4 94.8(2) 2 . . 3 ?
O6 Ru2 Na2 O4 154.8(2) 21 . . 3 ?
O6 Ru2 Na2 O4 -85.2(2) 20 . . 3 ?
O6 Ru2 Na2 O4 -25.2(2) 3 . . 3 ?
Na2 Ru2 Na2 O4 0(54) 19 . . 3 ?
Nd2 Ru2 Na2 O4 158.44(15) 17_554 . . 3 ?
Nd2 Ru2 Na2 O4 -21.56(15) 29_445 . . 3 ?
Nd2 Ru2 Na2 O4 38.44(15) 16_444 . . 3 ?
Nd2 Ru2 Na2 O4 -141.56(15) 28 . . 3 ?
O6 Ru2 Na2 Nd3 0(8) 19 . . . ?
O6 Ru2 Na2 Nd3 0.00(2) . . . . ?
O6 Ru2 Na2 Nd3 0(5) 2 . . . ?
O6 Ru2 Na2 Nd3 0(3) 21 . . . ?
O6 Ru2 Na2 Nd3 0(3) 20 . . . ?
O6 Ru2 Na2 Nd3 0(5) 3 . . . ?
Na2 Ru2 Na2 Nd3 0.0 19 . . . ?
Nd2 Ru2 Na2 Nd3 0(2) 17_554 . . . ?
Nd2 Ru2 Na2 Nd3 0(5) 29_445 . . . ?
Nd2 Ru2 Na2 Nd3 0(7) 16_444 . . . ?
Nd2 Ru2 Na2 Nd3 0.00(13) 28 . . . ?
O6 Ru2 Na2 O5 -144.4(2) 19 . . . ?
O6 Ru2 Na2 O5 35.6(2) . . . . ?
O6 Ru2 Na2 O5 -84.4(2) 2 . . . ?
O6 Ru2 Na2 O5 -24.4(2) 21 . . . ?
O6 Ru2 Na2 O5 95.6(2) 20 . . . ?
O6 Ru2 Na2 O5 155.6(2) 3 . . . ?
Na2 Ru2 Na2 O5 0(13) 19 . . . ?
Nd2 Ru2 Na2 O5 -20.76(9) 17_554 . . . ?
Nd2 Ru2 Na2 O5 159.24(9) 29_445 . . . ?
Nd2 Ru2 Na2 O5 -140.76(9) 16_444 . . . ?
Nd2 Ru2 Na2 O5 39.24(9) 28 . . . ?
O6 Ru2 Na2 O5 -24.4(2) 19 . . 2 ?
O6 Ru2 Na2 O5 155.6(2) . . . 2 ?
O6 Ru2 Na2 O5 35.6(2) 2 . . 2 ?
O6 Ru2 Na2 O5 95.6(2) 21 . . 2 ?
O6 Ru2 Na2 O5 -144.4(2) 20 . . 2 ?
O6 Ru2 Na2 O5 -84.4(2) 3 . . 2 ?
Na2 Ru2 Na2 O5 0(58) 19 . . 2 ?
Nd2 Ru2 Na2 O5 99.24(9) 17_554 . . 2 ?
Nd2 Ru2 Na2 O5 -80.76(9) 29_445 . . 2 ?
Nd2 Ru2 Na2 O5 -20.76(9) 16_444 . . 2 ?
Nd2 Ru2 Na2 O5 159.24(9) 28 . . 2 ?
O6 Ru2 Na2 O5 95.6(2) 19 . . 3 ?
O6 Ru2 Na2 O5 -84.4(2) . . . 3 ?
O6 Ru2 Na2 O5 155.6(2) 2 . . 3 ?
O6 Ru2 Na2 O5 -144.4(2) 21 . . 3 ?
O6 Ru2 Na2 O5 -24.4(2) 20 . . 3 ?
O6 Ru2 Na2 O5 35.6(2) 3 . . 3 ?
Na2 Ru2 Na2 O5 0(31) 19 . . 3 ?
Nd2 Ru2 Na2 O5 -140.76(9) 17_554 . . 3 ?
Nd2 Ru2 Na2 O5 39.24(9) 29_445 . . 3 ?
Nd2 Ru2 Na2 O5 99.24(9) 16_444 . . 3 ?
Nd2 Ru2 Na2 O5 -80.76(9) 28 . . 3 ?
O6 Ru2 Na2 Nd1 52.67(18) 19 . . 29_445 ?
O6 Ru2 Na2 Nd1 -127.33(18) . . . 29_445 ?
O6 Ru2 Na2 Nd1 112.67(18) 2 . . 29_445 ?
O6 Ru2 Na2 Nd1 172.67(18) 21 . . 29_445 ?
O6 Ru2 Na2 Nd1 -67.33(18) 20 . . 29_445 ?
O6 Ru2 Na2 Nd1 -7.33(18) 3 . . 29_445 ?
Na2 Ru2 Na2 Nd1 0(47) 19 . . 29_445 ?
Nd2 Ru2 Na2 Nd1 176.341(9) 17_554 . . 29_445 ?
Nd2 Ru2 Na2 Nd1 -3.659(9) 29_445 . . 29_445 ?
Nd2 Ru2 Na2 Nd1 56.340(9) 16_444 . . 29_445 ?
Nd2 Ru2 Na2 Nd1 -123.660(9) 28 . . 29_445 ?
O4 Nd3 Na2 O6 94.8(2) 3 . . 2 ?
O4 Nd3 Na2 O6 -25.2(2) 2 . . 2 ?
O4 Nd3 Na2 O6 -145.2(2) . . . 2 ?
O2 Nd3 Na2 O6 -140.3(3) . . . 2 ?
O2 Nd3 Na2 O6 -20.3(3) 2 . . 2 ?
O2 Nd3 Na2 O6 99.7(3) 3 . . 2 ?
O5 Nd3 Na2 O6 -83.6(2) 17_554 . . 2 ?
O5 Nd3 Na2 O6 36.4(2) 16_444 . . 2 ?
O5 Nd3 Na2 O6 156.4(2) 18_544 . . 2 ?
Ru3 Nd3 Na2 O6 0(45) . . . 2 ?
Ru1 Nd3 Na2 O6 59.57(18) 2 . . 2 ?
O4 Nd3 Na2 O6 -25.2(2) 3 . . 3 ?
O4 Nd3 Na2 O6 -145.2(2) 2 . . 3 ?
O4 Nd3 Na2 O6 94.8(2) . . . 3 ?
O2 Nd3 Na2 O6 99.7(3) . . . 3 ?
O2 Nd3 Na2 O6 -140.3(3) 2 . . 3 ?
O2 Nd3 Na2 O6 -20.3(3) 3 . . 3 ?
O5 Nd3 Na2 O6 156.4(2) 17_554 . . 3 ?
O5 Nd3 Na2 O6 -83.6(2) 16_444 . . 3 ?
O5 Nd3 Na2 O6 36.4(2) 18_544 . . 3 ?
Ru3 Nd3 Na2 O6 0(45) . . . 3 ?
Ru1 Nd3 Na2 O6 -60.43(18) 2 . . 3 ?
O4 Nd3 Na2 O6 -145.2(2) 3 . . . ?
O4 Nd3 Na2 O6 94.8(2) 2 . . . ?
O4 Nd3 Na2 O6 -25.2(2) . . . . ?
O2 Nd3 Na2 O6 -20.3(3) . . . . ?
O2 Nd3 Na2 O6 99.7(3) 2 . . . ?
O2 Nd3 Na2 O6 -140.3(3) 3 . . . ?
O5 Nd3 Na2 O6 36.4(2) 17_554 . . . ?
O5 Nd3 Na2 O6 156.4(2) 16_444 . . . ?
O5 Nd3 Na2 O6 -83.6(2) 18_544 . . . ?
Ru3 Nd3 Na2 O6 0(8) . . . . ?
Ru1 Nd3 Na2 O6 179.57(18) 2 . . . ?
O4 Nd3 Na2 O4 -120.0 3 . . . ?
O4 Nd3 Na2 O4 120.0 2 . . . ?
O2 Nd3 Na2 O4 4.9(2) . . . . ?
O2 Nd3 Na2 O4 124.9(2) 2 . . . ?
O2 Nd3 Na2 O4 -115.1(2) 3 . . . ?
O5 Nd3 Na2 O4 61.65(18) 17_554 . . . ?
O5 Nd3 Na2 O4 -178.35(18) 16_444 . . . ?
O5 Nd3 Na2 O4 -58.35(18) 18_544 . . . ?
Ru3 Nd3 Na2 O4 0(11) . . . . ?
Ru1 Nd3 Na2 O4 -155.19(15) 2 . . . ?
O4 Nd3 Na2 O4 120.000(1) 3 . . 2 ?
O4 Nd3 Na2 O4 -120.0 . . . 2 ?
O2 Nd3 Na2 O4 -115.1(2) . . . 2 ?
O2 Nd3 Na2 O4 4.9(2) 2 . . 2 ?
O2 Nd3 Na2 O4 124.9(2) 3 . . 2 ?
O5 Nd3 Na2 O4 -58.35(18) 17_554 . . 2 ?
O5 Nd3 Na2 O4 61.65(18) 16_444 . . 2 ?
O5 Nd3 Na2 O4 -178.35(18) 18_544 . . 2 ?
Ru3 Nd3 Na2 O4 0(36) . . . 2 ?
Ru1 Nd3 Na2 O4 84.81(15) 2 . . 2 ?
O4 Nd3 Na2 O4 -120.0 2 . . 3 ?
O4 Nd3 Na2 O4 120.0 . . . 3 ?
O2 Nd3 Na2 O4 124.9(2) . . . 3 ?
O2 Nd3 Na2 O4 -115.1(2) 2 . . 3 ?
O2 Nd3 Na2 O4 4.9(2) 3 . . 3 ?
O5 Nd3 Na2 O4 -178.35(18) 17_554 . . 3 ?
O5 Nd3 Na2 O4 -58.35(18) 16_444 . . 3 ?
O5 Nd3 Na2 O4 61.65(18) 18_544 . . 3 ?
Ru3 Nd3 Na2 O4 0(54) . . . 3 ?
Ru1 Nd3 Na2 O4 -35.19(15) 2 . . 3 ?
O4 Nd3 Na2 Ru2 0(13) 3 . . . ?
O4 Nd3 Na2 Ru2 0(32) 2 . . . ?
O4 Nd3 Na2 Ru2 0(58) . . . . ?
O2 Nd3 Na2 Ru2 0(60) . . . . ?
O2 Nd3 Na2 Ru2 0(30) 2 . . . ?
O2 Nd3 Na2 Ru2 0(15) 3 . . . ?
O5 Nd3 Na2 Ru2 0(53) 17_554 . . . ?
O5 Nd3 Na2 Ru2 0(9) 16_444 . . . ?
O5 Nd3 Na2 Ru2 0(36) 18_544 . . . ?
Ru3 Nd3 Na2 Ru2 0(67) . . . . ?
Ru1 Nd3 Na2 Ru2 0.00(3) 2 . . . ?
O4 Nd3 Na2 O5 179.20(17) 3 . . . ?
O4 Nd3 Na2 O5 59.20(17) 2 . . . ?
O4 Nd3 Na2 O5 -60.80(17) . . . . ?
O2 Nd3 Na2 O5 -55.9(2) . . . . ?
O2 Nd3 Na2 O5 64.1(2) 2 . . . ?
O2 Nd3 Na2 O5 -175.9(2) 3 . . . ?
O5 Nd3 Na2 O5 0.85(3) 17_554 . . . ?
O5 Nd3 Na2 O5 120.85(3) 16_444 . . . ?
O5 Nd3 Na2 O5 -119.15(3) 18_544 . . . ?
Ru3 Nd3 Na2 O5 0(15) . . . . ?
Ru1 Nd3 Na2 O5 144.01(9) 2 . . . ?
O4 Nd3 Na2 O5 59.20(17) 3 . . 2 ?
O4 Nd3 Na2 O5 -60.80(17) 2 . . 2 ?
O4 Nd3 Na2 O5 179.20(17) . . . 2 ?
O2 Nd3 Na2 O5 -175.9(2) . . . 2 ?
O2 Nd3 Na2 O5 -55.9(2) 2 . . 2 ?
O2 Nd3 Na2 O5 64.1(2) 3 . . 2 ?
O5 Nd3 Na2 O5 -119.15(3) 17_554 . . 2 ?
O5 Nd3 Na2 O5 0.85(3) 16_444 . . 2 ?
O5 Nd3 Na2 O5 120.85(3) 18_544 . . 2 ?
Ru3 Nd3 Na2 O5 0(58) . . . 2 ?
Ru1 Nd3 Na2 O5 24.01(9) 2 . . 2 ?
O4 Nd3 Na2 O5 -60.80(17) 3 . . 3 ?
O4 Nd3 Na2 O5 179.20(17) 2 . . 3 ?
O4 Nd3 Na2 O5 59.20(17) . . . 3 ?
O2 Nd3 Na2 O5 64.1(2) . . . 3 ?
O2 Nd3 Na2 O5 -175.9(2) 2 . . 3 ?
O2 Nd3 Na2 O5 -55.9(2) 3 . . 3 ?
O5 Nd3 Na2 O5 120.85(3) 17_554 . . 3 ?
O5 Nd3 Na2 O5 -119.15(3) 16_444 . . 3 ?
O5 Nd3 Na2 O5 0.85(3) 18_544 . . 3 ?
Ru3 Nd3 Na2 O5 0(32) . . . 3 ?
Ru1 Nd3 Na2 O5 -95.99(9) 2 . . 3 ?
O4 Nd3 Na2 Nd1 -17.90(15) 3 . . 29_445 ?
O4 Nd3 Na2 Nd1 -137.90(15) 2 . . 29_445 ?
O4 Nd3 Na2 Nd1 102.10(15) . . . 29_445 ?
O2 Nd3 Na2 Nd1 107.03(17) . . . 29_445 ?
O2 Nd3 Na2 Nd1 -132.97(17) 2 . . 29_445 ?
O2 Nd3 Na2 Nd1 -12.97(17) 3 . . 29_445 ?
O5 Nd3 Na2 Nd1 163.75(10) 17_554 . . 29_445 ?
O5 Nd3 Na2 Nd1 -76.25(10) 16_444 . . 29_445 ?
O5 Nd3 Na2 Nd1 43.75(10) 18_544 . . 29_445 ?
Ru3 Nd3 Na2 Nd1 0(47) . . . 29_445 ?
Ru1 Nd3 Na2 Nd1 -53.092(12) 2 . . 29_445 ?
O1 Na1 O1 Ru1 0.0 4 . . 27 ?
O1 Na1 O1 Ru1 134.3(3) 2 . . 27 ?
O1 Na1 O1 Ru1 -138.8(2) 3 . . 27 ?
O1 Na1 O1 Ru1 69.36(14) 6 . . 27 ?
O1 Na1 O1 Ru1 -71.84(15) 5 . . 27 ?
Ru1 Na1 O1 Ru1 -110.64(14) 26_445 . . 27 ?
Ru1 Na1 O1 Ru1 108.16(15) 25_455 . . 27 ?
Nd1 Na1 O1 Ru1 178.40(11) 2 . . 27 ?
Nd1 Na1 O1 Ru1 45.08(15) 6 . . 27 ?
Nd1 Na1 O1 Ru1 -47.09(15) 4 . . 27 ?
O1 Na1 O1 Nd1 106.4(2) 4 . . 3 ?
O1 Na1 O1 Nd1 -119.25(7) 2 . . 3 ?
O1 Na1 O1 Nd1 -32.38(19) 3 . . 3 ?
O1 Na1 O1 Nd1 175.76(15) 6 . . 3 ?
O1 Na1 O1 Nd1 34.56(7) 5 . . 3 ?
Ru1 Na1 O1 Nd1 -4.24(15) 26_445 . . 3 ?
Ru1 Na1 O1 Nd1 106.4(2) 27 . . 3 ?
Ru1 Na1 O1 Nd1 -145.44(7) 25_455 . . 3 ?
Nd1 Na1 O1 Nd1 -75.20(12) 2 . . 3 ?
Nd1 Na1 O1 Nd1 151.48(10) 6 . . 3 ?
Nd1 Na1 O1 Nd1 59.31(11) 4 . . 3 ?
O1 Na1 O1 Nd1 -102.6(2) 4 . . . ?
O1 Na1 O1 Nd1 31.77(18) 2 . . . ?
O1 Na1 O1 Nd1 118.65(7) 3 . . . ?
O1 Na1 O1 Nd1 -33.21(7) 6 . . . ?
O1 Na1 O1 Nd1 -174.41(15) 5 . . . ?
Ru1 Na1 O1 Nd1 146.79(7) 26_445 . . . ?
Ru1 Na1 O1 Nd1 -102.6(2) 27 . . . ?
Ru1 Na1 O1 Nd1 5.59(15) 25_455 . . . ?
Nd1 Na1 O1 Nd1 75.83(12) 2 . . . ?
Nd1 Na1 O1 Nd1 -57.49(10) 6 . . . ?
Nd1 Na1 O1 Nd1 -149.66(10) 4 . . . ?
O1 Na1 O1 Nd2 -164.2(9) 4 . . 27 ?
O1 Na1 O1 Nd2 -29.8(7) 2 . . 27 ?
O1 Na1 O1 Nd2 57.1(7) 3 . . 27 ?
O1 Na1 O1 Nd2 -94.8(8) 6 . . 27 ?
O1 Na1 O1 Nd2 124.0(8) 5 . . 27 ?
Ru1 Na1 O1 Nd2 85.2(8) 26_445 . . 27 ?
Ru1 Na1 O1 Nd2 -164.2(9) 27 . . 27 ?
Ru1 Na1 O1 Nd2 -56.0(8) 25_455 . . 27 ?
Nd1 Na1 O1 Nd2 14.2(8) 2 . . 27 ?
Nd1 Na1 O1 Nd2 -119.1(8) 6 . . 27 ?
Nd1 Na1 O1 Nd2 148.7(8) 4 . . 27 ?
O2 Nd1 O1 Ru1 173.7(2) 26_455 . . 27 ?
O3 Nd1 O1 Ru1 146.0(2) . . . 27 ?
O5 Nd1 O1 Ru1 18.4(3) 34 . . 27 ?
O4 Nd1 O1 Ru1 -0.36(17) 34 . . 27 ?
O6 Nd1 O1 Ru1 87.2(2) 34 . . 27 ?
O1 Nd1 O1 Ru1 -125.38(14) 2 . . 27 ?
O4 Nd1 O1 Ru1 -68.2(2) 26_455 . . 27 ?
Na1 Nd1 O1 Ru1 -94.6(2) . . . 27 ?
Na2 Nd1 O1 Ru1 43.74(19) 34 . . 27 ?
Nd2 Nd1 O1 Ru1 99.4(2) 27 . . 27 ?
O2 Nd1 O1 Na1 -91.7(3) 26_455 . . . ?
O3 Nd1 O1 Na1 -119.35(19) . . . . ?
O5 Nd1 O1 Na1 113.0(2) 34 . . . ?
O4 Nd1 O1 Na1 94.28(17) 34 . . . ?
O6 Nd1 O1 Na1 -178.17(15) 34 . . . ?
O1 Nd1 O1 Na1 -30.74(19) 2 . . . ?
O4 Nd1 O1 Na1 26.4(2) 26_455 . . . ?
Na2 Nd1 O1 Na1 138.38(14) 34 . . . ?
Ru1 Nd1 O1 Na1 94.6(2) 27 . . . ?
Nd2 Nd1 O1 Na1 -166.0(2) 27 . . . ?
O2 Nd1 O1 Nd1 -14.1(6) 26_455 . . 3 ?
O3 Nd1 O1 Nd1 -41.8(4) . . . 3 ?
O5 Nd1 O1 Nd1 -169.4(4) 34 . . 3 ?
O4 Nd1 O1 Nd1 171.9(5) 34 . . 3 ?
O6 Nd1 O1 Nd1 -100.6(4) 34 . . 3 ?
O1 Nd1 O1 Nd1 46.8(5) 2 . . 3 ?
O4 Nd1 O1 Nd1 104.0(4) 26_455 . . 3 ?
Na1 Nd1 O1 Nd1 77.6(4) . . . 3 ?
Na2 Nd1 O1 Nd1 -144.0(4) 34 . . 3 ?
Ru1 Nd1 O1 Nd1 172.2(6) 27 . . 3 ?
Nd2 Nd1 O1 Nd1 -88.4(4) 27 . . 3 ?
O2 Nd1 O1 Nd2 74.3(3) 26_455 . . 27 ?
O3 Nd1 O1 Nd2 46.63(15) . . . 27 ?
O5 Nd1 O1 Nd2 -81.0(2) 34 . . 27 ?
O4 Nd1 O1 Nd2 -99.74(17) 34 . . 27 ?
O6 Nd1 O1 Nd2 -12.19(16) 34 . . 27 ?
O1 Nd1 O1 Nd2 135.24(9) 2 . . 27 ?
O4 Nd1 O1 Nd2 -167.60(13) 26_455 . . 27 ?
Na1 Nd1 O1 Nd2 166.0(2) . . . 27 ?
Na2 Nd1 O1 Nd2 -55.63(12) 34 . . 27 ?
Ru1 Nd1 O1 Nd2 -99.4(2) 27 . . 27 ?
O3 Ru3 O2 Nd2 123.5(2) . . . 3 ?
O3 Ru3 O2 Nd2 -101.3(18) 2 . . 3 ?
O3 Ru3 O2 Nd2 25.1(2) 3 . . 3 ?
O2 Ru3 O2 Nd2 -61.4(3) 3 . . 3 ?
O2 Ru3 O2 Nd2 -150.76(15) 2 . . 3 ?
Nd3 Ru3 O2 Nd2 -106.1(2) . . . 3 ?
Nd2 Ru3 O2 Nd2 -87.42(18) 2 . . 3 ?
Nd2 Ru3 O2 Nd2 167.54(19) . . . 3 ?
O3 Ru3 O2 Nd1 -45.8(7) . . . 27 ?
O3 Ru3 O2 Nd1 89(2) 2 . . 27 ?
O3 Ru3 O2 Nd1 -144.2(7) 3 . . 27 ?
O2 Ru3 O2 Nd1 129.3(6) 3 . . 27 ?
O2 Ru3 O2 Nd1 40.0(8) 2 . . 27 ?
Nd3 Ru3 O2 Nd1 84.6(7) . . . 27 ?
Nd2 Ru3 O2 Nd1 103.3(7) 2 . . 27 ?
Nd2 Ru3 O2 Nd1 -169.3(9) 3 . . 27 ?
Nd2 Ru3 O2 Nd1 -1.7(7) . . . 27 ?
O3 Ru3 O2 Nd3 -130.42(18) . . . . ?
O3 Ru3 O2 Nd3 4.8(19) 2 . . . ?
O3 Ru3 O2 Nd3 131.19(18) 3 . . . ?
O2 Ru3 O2 Nd3 44.67(10) 3 . . . ?
O2 Ru3 O2 Nd3 -44.67(10) 2 . . . ?
Nd2 Ru3 O2 Nd3 18.7(2) 2 . . . ?
Nd2 Ru3 O2 Nd3 106.1(2) 3 . . . ?
Nd2 Ru3 O2 Nd3 -86.37(11) . . . . ?
O4 Nd3 O2 Ru3 -94.1(2) 3 . . . ?
O4 Nd3 O2 Ru3 100.6(2) 2 . . . ?
O4 Nd3 O2 Ru3 -176.00(18) . . . . ?
O2 Nd3 O2 Ru3 37.73(5) 2 . . . ?
O2 Nd3 O2 Ru3 -37.73(5) 3 . . . ?
O5 Nd3 O2 Ru3 115.18(19) 17_554 . . . ?
O5 Nd3 O2 Ru3 4.3(3) 16_444 . . . ?
O5 Nd3 O2 Ru3 -109.66(18) 18_544 . . . ?
Na2 Nd3 O2 Ru3 180.0 . . . . ?
Ru1 Nd3 O2 Ru3 -38.8(3) 2 . . . ?
O4 Nd3 O2 Nd2 1.4(3) 3 . . 3 ?
O4 Nd3 O2 Nd2 -163.92(17) 2 . . 3 ?
O4 Nd3 O2 Nd2 -80.51(19) . . . 3 ?
O2 Nd3 O2 Nd2 133.22(18) 2 . . 3 ?
O2 Nd3 O2 Nd2 57.8(2) 3 . . 3 ?
O5 Nd3 O2 Nd2 -149.3(2) 17_554 . . 3 ?
O5 Nd3 O2 Nd2 99.8(2) 16_444 . . 3 ?
O5 Nd3 O2 Nd2 -14.16(16) 18_544 . . 3 ?
Na2 Nd3 O2 Nd2 -84.5(2) . . . 3 ?
Ru3 Nd3 O2 Nd2 95.5(2) . . . 3 ?
Ru1 Nd3 O2 Nd2 56.7(3) 2 . . 3 ?
O4 Nd3 O2 Nd1 106.4(2) 3 . . 27 ?
O4 Nd3 O2 Nd1 -59.0(3) 2 . . 27 ?
O4 Nd3 O2 Nd1 24.43(17) . . . 27 ?
O2 Nd3 O2 Nd1 -121.8(3) 2 . . 27 ?
O2 Nd3 O2 Nd1 162.7(2) 3 . . 27 ?
O5 Nd3 O2 Nd1 -44.39(15) 17_554 . . 27 ?
O5 Nd3 O2 Nd1 -155.27(15) 16_444 . . 27 ?
O5 Nd3 O2 Nd1 90.78(17) 18_544 . . 27 ?
Na2 Nd3 O2 Nd1 20.4(3) . . . 27 ?
Ru3 Nd3 O2 Nd1 -159.6(3) . . . 27 ?
Ru1 Nd3 O2 Nd1 161.65(9) 2 . . 27 ?
O3 Ru3 O3 Nd2 -110.5(3) 2 . . . ?
O3 Ru3 O3 Nd2 150.0(2) 3 . . . ?
O2 Ru3 O3 Nd2 15.3(19) 3 . . . ?
O2 Ru3 O3 Nd2 -24.7(2) 2 . . . ?
O2 Ru3 O3 Nd2 64.9(2) . . . . ?
Nd3 Ru3 O3 Nd2 19.7(2) . . . . ?
Nd2 Ru3 O3 Nd2 -79.6(2) 2 . . . ?
Nd2 Ru3 O3 Nd2 104.05(14) 3 . . . ?
O3 Ru3 O3 Nd1 16.2(4) 2 . . . ?
O3 Ru3 O3 Nd1 -83.3(2) 3 . . . ?
O2 Ru3 O3 Nd1 142.0(16) 3 . . . ?
O2 Ru3 O3 Nd1 102.0(4) 2 . . . ?
O2 Ru3 O3 Nd1 -168.4(4) . . . . ?
Nd3 Ru3 O3 Nd1 146.4(3) . . . . ?
Nd2 Ru3 O3 Nd1 47.1(5) 2 . . . ?
Nd2 Ru3 O3 Nd1 -129.2(3) 3 . . . ?
Nd2 Ru3 O3 Nd1 126.7(4) . . . . ?
O3 Ru3 O3 Nd2 144.82(12) 2 . . 27 ?
O3 Ru3 O3 Nd2 45.4(3) 3 . . 27 ?
O2 Ru3 O3 Nd2 -89.4(18) 3 . . 27 ?
O2 Ru3 O3 Nd2 -129.4(2) 2 . . 27 ?
O2 Ru3 O3 Nd2 -39.8(2) . . . 27 ?
Nd3 Ru3 O3 Nd2 -84.9(2) . . . 27 ?
Nd2 Ru3 O3 Nd2 175.80(6) 2 . . 27 ?
Nd2 Ru3 O3 Nd2 -0.6(2) 3 . . 27 ?
Nd2 Ru3 O3 Nd2 -104.6(3) . . . 27 ?
O2 Nd2 O3 Ru3 22.69(19) 2 . . . ?
O5 Nd2 O3 Ru3 -42.3(2) 17_554 . . . ?
O3 Nd2 O3 Ru3 125.2(2) 26_455 . . . ?
O6 Nd2 O3 Ru3 -107.1(2) 17_554 . . . ?
O6 Nd2 O3 Ru3 -173.3(3) 34 . . . ?
O1 Nd2 O3 Ru3 34.4(4) 26_455 . . . ?
O6 Nd2 O3 Ru3 -161.47(16) 18_554 . . . ?
Ru2 Nd2 O3 Ru3 -145.26(17) 16_554 . . . ?
Nd1 Nd2 O3 Ru3 150.1(2) 26_455 . . . ?
Ru1 Nd2 O3 Ru3 -19.8(3) . . . . ?
O2 Nd2 O3 Nd1 -124.2(2) 2 . . . ?
O5 Nd2 O3 Nd1 170.85(17) 17_554 . . . ?
O3 Nd2 O3 Nd1 -21.6(3) 26_455 . . . ?
O6 Nd2 O3 Nd1 106.03(19) 17_554 . . . ?
O6 Nd2 O3 Nd1 39.86(17) 34 . . . ?
O1 Nd2 O3 Nd1 -112.5(3) 26_455 . . . ?
O6 Nd2 O3 Nd1 51.7(3) 18_554 . . . ?
Ru2 Nd2 O3 Nd1 67.88(16) 16_554 . . . ?
Ru3 Nd2 O3 Nd1 -146.9(3) . . . . ?
Nd1 Nd2 O3 Nd1 3.2(5) 26_455 . . . ?
Ru1 Nd2 O3 Nd1 -166.63(4) . . . . ?
O2 Nd2 O3 Nd2 140.3(2) 2 . . 27 ?
O5 Nd2 O3 Nd2 75.3(2) 17_554 . . 27 ?
O3 Nd2 O3 Nd2 -117.22(14) 26_455 . . 27 ?
O6 Nd2 O3 Nd2 10.45(16) 17_554 . . 27 ?
O6 Nd2 O3 Nd2 -55.72(16) 34 . . 27 ?
O1 Nd2 O3 Nd2 152.0(2) 26_455 . . 27 ?
O6 Nd2 O3 Nd2 -43.9(2) 18_554 . . 27 ?
Ru2 Nd2 O3 Nd2 -27.70(13) 16_554 . . 27 ?
Ru3 Nd2 O3 Nd2 117.6(3) . . . 27 ?
Nd1 Nd2 O3 Nd2 -92.3(4) 26_455 . . 27 ?
Ru1 Nd2 O3 Nd2 97.79(18) . . . 27 ?
O2 Nd1 O3 Ru3 -81.8(4) 26_455 . . . ?
O5 Nd1 O3 Ru3 -139.5(3) 34 . . . ?
O4 Nd1 O3 Ru3 120.7(4) 34 . . . ?
O6 Nd1 O3 Ru3 -166.5(4) 34 . . . ?
O1 Nd1 O3 Ru3 0.1(4) 2 . . . ?
O1 Nd1 O3 Ru3 82.9(4) . . . . ?
O4 Nd1 O3 Ru3 -21.3(6) 26_455 . . . ?
Na1 Nd1 O3 Ru3 44.6(4) . . . . ?
Na2 Nd1 O3 Ru3 164.2(3) 34 . . . ?
Ru1 Nd1 O3 Ru3 100.9(4) 27 . . . ?
Nd2 Nd1 O3 Ru3 135.0(4) 27 . . . ?
O2 Nd1 O3 Nd2 42.74(19) 26_455 . . . ?
O5 Nd1 O3 Nd2 -15.0(3) 34 . . . ?
O4 Nd1 O3 Nd2 -114.8(2) 34 . . . ?
O6 Nd1 O3 Nd2 -42.00(18) 34 . . . ?
O1 Nd1 O3 Nd2 124.6(2) 2 . . . ?
O1 Nd1 O3 Nd2 -152.6(2) . . . . ?
O4 Nd1 O3 Nd2 103.2(3) 26_455 . . . ?
Na1 Nd1 O3 Nd2 169.16(15) . . . . ?
Na2 Nd1 O3 Nd2 -71.29(17) 34 . . . ?
Ru1 Nd1 O3 Nd2 -134.62(15) 27 . . . ?
Nd2 Nd1 O3 Nd2 -100.5(2) 27 . . . ?
O2 Nd1 O3 Nd2 143.20(18) 26_455 . . 27 ?
O5 Nd1 O3 Nd2 85.5(2) 34 . . 27 ?
O4 Nd1 O3 Nd2 -14.4(2) 34 . . 27 ?
O6 Nd1 O3 Nd2 58.45(17) 34 . . 27 ?
O1 Nd1 O3 Nd2 -134.95(17) 2 . . 27 ?
O1 Nd1 O3 Nd2 -52.10(16) . . . 27 ?
O4 Nd1 O3 Nd2 -156.4(2) 26_455 . . 27 ?
Na1 Nd1 O3 Nd2 -90.39(12) . . . 27 ?
Na2 Nd1 O3 Nd2 29.17(14) 34 . . 27 ?
Ru1 Nd1 O3 Nd2 -34.16(13) 27 . . 27 ?
O4 Nd3 O4 Ru1 -59.6(3) 3 . . 3 ?
O4 Nd3 O4 Ru1 -148.40(16) 2 . . 3 ?
O2 Nd3 O4 Ru1 79.3(2) . . . 3 ?
O2 Nd3 O4 Ru1 131.3(2) 2 . . 3 ?
O2 Nd3 O4 Ru1 21.9(3) 3 . . 3 ?
O5 Nd3 O4 Ru1 147.2(2) 17_554 . . 3 ?
O5 Nd3 O4 Ru1 -101.1(3) 16_444 . . 3 ?
O5 Nd3 O4 Ru1 7.15(17) 18_544 . . 3 ?
Na2 Nd3 O4 Ru1 -104.0(2) . . . 3 ?
Ru3 Nd3 O4 Ru1 76.0(2) . . . 3 ?
Ru1 Nd3 O4 Ru1 -78.31(19) 2 . . 3 ?
O4 Nd3 O4 Nd1 102.9(3) 3 . . 28 ?
O4 Nd3 O4 Nd1 14.1(4) 2 . . 28 ?
O2 Nd3 O4 Nd1 -118.2(4) . . . 28 ?
O2 Nd3 O4 Nd1 -66.2(5) 2 . . 28 ?
O2 Nd3 O4 Nd1 -175.6(3) 3 . . 28 ?
O5 Nd3 O4 Nd1 -50.3(4) 17_554 . . 28 ?
O5 Nd3 O4 Nd1 61.4(6) 16_444 . . 28 ?
O5 Nd3 O4 Nd1 169.7(5) 18_544 . . 28 ?
Na2 Nd3 O4 Nd1 58.5(4) . . . 28 ?
Ru3 Nd3 O4 Nd1 -121.5(4) . . . 28 ?
Ru1 Nd3 O4 Nd1 84.2(4) 2 . . 28 ?
O4 Nd3 O4 Na2 44.42(8) 3 . . . ?
O4 Nd3 O4 Na2 -44.42(8) 2 . . . ?
O2 Nd3 O4 Na2 -176.70(15) . . . . ?
O2 Nd3 O4 Na2 -124.7(2) 2 . . . ?
O2 Nd3 O4 Na2 125.91(17) 3 . . . ?
O5 Nd3 O4 Na2 -108.81(15) 17_554 . . . ?
O5 Nd3 O4 Na2 2.9(3) 16_444 . . . ?
O5 Nd3 O4 Na2 111.14(16) 18_544 . . . ?
Ru3 Nd3 O4 Na2 180.0 . . . . ?
Ru1 Nd3 O4 Na2 25.67(14) 2 . . . ?
O4 Nd3 O4 Nd1 -160.84(19) 3 . . 27 ?
O4 Nd3 O4 Nd1 110.3(2) 2 . . 27 ?
O2 Nd3 O4 Nd1 -21.96(15) . . . 27 ?
O2 Nd3 O4 Nd1 30.0(3) 2 . . 27 ?
O2 Nd3 O4 Nd1 -79.3(2) 3 . . 27 ?
O5 Nd3 O4 Nd1 45.94(14) 17_554 . . 27 ?
O5 Nd3 O4 Nd1 157.6(2) 16_444 . . 27 ?
O5 Nd3 O4 Nd1 -94.11(16) 18_544 . . 27 ?
Na2 Nd3 O4 Nd1 154.75(19) . . . 27 ?
Ru3 Nd3 O4 Nd1 -25.25(19) . . . 27 ?
Ru1 Nd3 O4 Nd1 -179.58(5) 2 . . 27 ?
O6 Na2 O4 Ru1 -137.1(4) 2 . . 3 ?
O6 Na2 O4 Ru1 -28.5(3) 3 . . 3 ?
O6 Na2 O4 Ru1 -95.7(2) . . . 3 ?
O4 Na2 O4 Ru1 143.62(17) 2 . . 3 ?
O4 Na2 O4 Ru1 58.1(3) 3 . . 3 ?
Ru2 Na2 O4 Ru1 -79.1(2) . . . 3 ?
Nd3 Na2 O4 Ru1 100.9(2) . . . 3 ?
O5 Na2 O4 Ru1 -153.6(2) . . . 3 ?
O5 Na2 O4 Ru1 99.7(2) 2 . . 3 ?
O5 Na2 O4 Ru1 -5.86(17) 3 . . 3 ?
Nd1 Na2 O4 Ru1 15.9(2) 29_445 . . 3 ?
O6 Na2 O4 Nd3 122.0(5) 2 . . . ?
O6 Na2 O4 Nd3 -129.4(2) 3 . . . ?
O6 Na2 O4 Nd3 163.44(15) . . . . ?
O4 Na2 O4 Nd3 42.76(9) 2 . . . ?
O4 Na2 O4 Nd3 -42.76(9) 3 . . . ?
Ru2 Na2 O4 Nd3 180.0 . . . . ?
O5 Na2 O4 Nd3 105.55(16) . . . . ?
O5 Na2 O4 Nd3 -1.2(3) 2 . . . ?
O5 Na2 O4 Nd3 -106.72(16) 3 . . . ?
Nd1 Na2 O4 Nd3 -84.93(13) 29_445 . . . ?
O6 Na2 O4 Nd1 -32.3(5) 2 . . 28 ?
O6 Na2 O4 Nd1 76.3(2) 3 . . 28 ?
O6 Na2 O4 Nd1 9.16(16) . . . 28 ?
O4 Na2 O4 Nd1 -111.5(2) 2 . . 28 ?
O4 Na2 O4 Nd1 163.0(2) 3 . . 28 ?
Ru2 Na2 O4 Nd1 25.7(2) . . . 28 ?
Nd3 Na2 O4 Nd1 -154.3(2) . . . 28 ?
O5 Na2 O4 Nd1 -48.74(14) . . . 28 ?
O5 Na2 O4 Nd1 -155.46(14) 2 . . 28 ?
O5 Na2 O4 Nd1 98.99(17) 3 . . 28 ?
Nd1 Na2 O4 Nd1 120.78(13) 29_445 . . 28 ?
O6 Na2 O4 Nd1 62.7(8) 2 . . 27 ?
O6 Na2 O4 Nd1 171.3(4) 3 . . 27 ?
O6 Na2 O4 Nd1 104.2(5) . . . 27 ?
O4 Na2 O4 Nd1 -16.5(5) 2 . . 27 ?
O4 Na2 O4 Nd1 -102.0(3) 3 . . 27 ?
Ru2 Na2 O4 Nd1 120.7(4) . . . 27 ?
Nd3 Na2 O4 Nd1 -59.3(4) . . . 27 ?
O5 Na2 O4 Nd1 46.3(4) . . . 27 ?
O5 Na2 O4 Nd1 -60.5(5) 2 . . 27 ?
O5 Na2 O4 Nd1 -166.0(5) 3 . . 27 ?
Nd1 Na2 O4 Nd1 -144.2(4) 29_445 . . 27 ?
O5 Ru1 O5 Nd2 165.9(3) 17_554 . . 17_554 ?
O1 Ru1 O5 Nd2 -9.9(2) 30_455 . . 17_554 ?
O1 Ru1 O5 Nd2 -94(3) 26_455 . . 17_554 ?
O4 Ru1 O5 Nd2 -97.1(2) 18_554 . . 17_554 ?
O4 Ru1 O5 Nd2 75.7(2) 2 . . 17_554 ?
Na1 Ru1 O5 Nd2 -14.1(3) 25_455 . . 17_554 ?
Nd3 Ru1 O5 Nd2 117.96(19) . . . 17_554 ?
Nd3 Ru1 O5 Nd2 -105.2(3) 16_554 . . 17_554 ?
Nd1 Ru1 O5 Nd2 33.66(19) 30_455 . . 17_554 ?
Nd1 Ru1 O5 Nd2 -97.3(2) 26_455 . . 17_554 ?
Nd1 Ru1 O5 Nd2 -51.48(18) 29_455 . . 17_554 ?
O5 Ru1 O5 Nd1 10.2(2) 17_554 . . 28 ?
O1 Ru1 O5 Nd1 -165.6(4) 30_455 . . 28 ?
O1 Ru1 O5 Nd1 110(3) 26_455 . . 28 ?
O4 Ru1 O5 Nd1 107.2(4) 18_554 . . 28 ?
O4 Ru1 O5 Nd1 -79.9(4) 2 . . 28 ?
Na1 Ru1 O5 Nd1 -169.8(2) 25_455 . . 28 ?
Nd3 Ru1 O5 Nd1 -37.7(4) . . . 28 ?
Nd3 Ru1 O5 Nd1 99.1(4) 16_554 . . 28 ?
Nd1 Ru1 O5 Nd1 -122.0(4) 30_455 . . 28 ?
Nd1 Ru1 O5 Nd1 107.0(4) 26_455 . . 28 ?
Nd1 Ru1 O5 Nd1 152.8(4) 29_455 . . 28 ?
O5 Ru1 O5 Nd3 -88.88(18) 17_554 . . 16_554 ?
O1 Ru1 O5 Nd3 95.27(19) 30_455 . . 16_554 ?
O1 Ru1 O5 Nd3 11(3) 26_455 . . 16_554 ?
O4 Ru1 O5 Nd3 8.06(19) 18_554 . . 16_554 ?
O4 Ru1 O5 Nd3 -179.06(18) 2 . . 16_554 ?
Na1 Ru1 O5 Nd3 91.12(19) 25_455 . . 16_554 ?
Nd3 Ru1 O5 Nd3 -136.84(12) . . . 16_554 ?
Nd1 Ru1 O5 Nd3 138.87(13) 30_455 . . 16_554 ?
Nd1 Ru1 O5 Nd3 7.9(3) 26_455 . . 16_554 ?
Nd1 Ru1 O5 Nd3 53.72(12) 29_455 . . 16_554 ?
O5 Ru1 O5 Na2 83.60(17) 17_554 . . . ?
O1 Ru1 O5 Na2 -92.25(18) 30_455 . . . ?
O1 Ru1 O5 Na2 -176(3) 26_455 . . . ?
O4 Ru1 O5 Na2 -179.46(18) 18_554 . . . ?
O4 Ru1 O5 Na2 -6.58(19) 2 . . . ?
Na1 Ru1 O5 Na2 -96.40(17) 25_455 . . . ?
Nd3 Ru1 O5 Na2 35.64(12) . . . . ?
Nd3 Ru1 O5 Na2 172.5(2) 16_554 . . . ?
Nd1 Ru1 O5 Na2 -48.65(12) 30_455 . . . ?
Nd1 Ru1 O5 Na2 -179.63(8) 26_455 . . . ?
Nd1 Ru1 O5 Na2 -133.80(12) 29_455 . . . ?
O6 Na2 O5 Ru1 95.4(2) 2 . . . ?
O6 Na2 O5 Ru1 158.9(2) 3 . . . ?
O6 Na2 O5 Ru1 163.5(2) . . . . ?
O4 Na2 O5 Ru1 -91.9(2) . . . . ?
O4 Na2 O5 Ru1 5.75(17) 2 . . . ?
O4 Na2 O5 Ru1 -42.0(3) 3 . . . ?
Ru2 Na2 O5 Ru1 137.13(14) . . . . ?
Nd3 Na2 O5 Ru1 -42.87(14) . . . . ?
O5 Na2 O5 Ru1 39.4(3) 2 . . . ?
O5 Na2 O5 Ru1 -125.1(2) 3 . . . ?
Nd1 Na2 O5 Ru1 -129.2(6) 29_445 . . . ?
O6 Na2 O5 Nd2 -14.91(17) 2 . . 17_554 ?
O6 Na2 O5 Nd2 48.5(2) 3 . . 17_554 ?
O6 Na2 O5 Nd2 53.14(17) . . . 17_554 ?
O4 Na2 O5 Nd2 157.8(2) . . . 17_554 ?
O4 Na2 O5 Nd2 -104.60(18) 2 . . 17_554 ?
O4 Na2 O5 Nd2 -152.30(17) 3 . . 17_554 ?
Ru2 Na2 O5 Nd2 26.78(11) . . . 17_554 ?
Nd3 Na2 O5 Nd2 -153.22(11) . . . 17_554 ?
O5 Na2 O5 Nd2 -71.0(3) 2 . . 17_554 ?
O5 Na2 O5 Nd2 124.6(2) 3 . . 17_554 ?
Nd1 Na2 O5 Nd2 120.5(6) 29_445 . . 17_554 ?
O6 Na2 O5 Nd1 -122.18(18) 2 . . 28 ?
O6 Na2 O5 Nd1 -58.8(2) 3 . . 28 ?
O6 Na2 O5 Nd1 -54.13(16) . . . 28 ?
O4 Na2 O5 Nd1 50.51(15) . . . 28 ?
O4 Na2 O5 Nd1 148.1(2) 2 . . 28 ?
O4 Na2 O5 Nd1 100.4(2) 3 . . 28 ?
Ru2 Na2 O5 Nd1 -80.48(10) . . . 28 ?
Nd3 Na2 O5 Nd1 99.52(10) . . . 28 ?
O5 Na2 O5 Nd1 -178.25(19) 2 . . 28 ?
O5 Na2 O5 Nd1 17.3(3) 3 . . 28 ?
Nd1 Na2 O5 Nd1 13.2(7) 29_445 . . 28 ?
O6 Na2 O5 Nd3 -118.6(9) 2 . . 16_554 ?
O6 Na2 O5 Nd3 -55.2(10) 3 . . 16_554 ?
O6 Na2 O5 Nd3 -50.6(9) . . . 16_554 ?
O4 Na2 O5 Nd3 54.1(9) . . . 16_554 ?
O4 Na2 O5 Nd3 151.7(9) 2 . . 16_554 ?
O4 Na2 O5 Nd3 104.0(9) 3 . . 16_554 ?
Ru2 Na2 O5 Nd3 -76.9(9) . . . 16_554 ?
Nd3 Na2 O5 Nd3 103.1(9) . . . 16_554 ?
O5 Na2 O5 Nd3 -174.7(7) 2 . . 16_554 ?
O5 Na2 O5 Nd3 20.8(11) 3 . . 16_554 ?
Nd1 Na2 O5 Nd3 16.7(15) 29_445 . . 16_554 ?
O6 Ru2 O6 Na2 -108.0(2) 19 . . . ?
O6 Ru2 O6 Na2 45.21(10) 2 . . . ?
O6 Ru2 O6 Na2 134.79(10) 21 . . . ?
O6 Ru2 O6 Na2 -134.79(10) 20 . . . ?
O6 Ru2 O6 Na2 -45.21(10) 3 . . . ?
Na2 Ru2 O6 Na2 180.0 19 . . . ?
Nd2 Ru2 O6 Na2 92.24(16) 17_554 . . . ?
Nd2 Ru2 O6 Na2 -87.76(16) 29_445 . . . ?
Nd2 Ru2 O6 Na2 4.3(2) 16_444 . . . ?
Nd2 Ru2 O6 Na2 -175.7(2) 28 . . . ?
O6 Ru2 O6 Nd1 -53.0(13) 19 . . 28 ?
O6 Ru2 O6 Nd1 100.2(11) 2 . . 28 ?
O6 Ru2 O6 Nd1 -170.2(12) 21 . . 28 ?
O6 Ru2 O6 Nd1 -79.8(11) 20 . . 28 ?
O6 Ru2 O6 Nd1 9.8(12) 3 . . 28 ?
Na2 Ru2 O6 Nd1 55.0(12) . . . 28 ?
Na2 Ru2 O6 Nd1 -125.0(12) 19 . . 28 ?
Nd2 Ru2 O6 Nd1 147.2(13) 17_554 . . 28 ?
Nd2 Ru2 O6 Nd1 -32.8(13) 29_445 . . 28 ?
Nd2 Ru2 O6 Nd1 59.3(13) 16_444 . . 28 ?
Nd2 Ru2 O6 Nd1 -120.7(13) 28 . . 28 ?
O6 Ru2 O6 Nd2 159.80(18) 19 . . 17_554 ?
O6 Ru2 O6 Nd2 -47.0(2) 2 . . 17_554 ?
O6 Ru2 O6 Nd2 42.55(11) 21 . . 17_554 ?
O6 Ru2 O6 Nd2 133.0(2) 20 . . 17_554 ?
O6 Ru2 O6 Nd2 -137.45(11) 3 . . 17_554 ?
Na2 Ru2 O6 Nd2 -92.24(16) . . . 17_554 ?
Na2 Ru2 O6 Nd2 87.76(16) 19 . . 17_554 ?
Nd2 Ru2 O6 Nd2 180.0 29_445 . . 17_554 ?
Nd2 Ru2 O6 Nd2 -87.96(16) 16_444 . . 17_554 ?
Nd2 Ru2 O6 Nd2 92.04(16) 28 . . 17_554 ?
O6 Ru2 O6 Nd2 67.76(3) 19 . . 28 ?
O6 Ru2 O6 Nd2 -139.1(2) 2 . . 28 ?
O6 Ru2 O6 Nd2 -49.5(2) 21 . . 28 ?
O6 Ru2 O6 Nd2 40.9(2) 20 . . 28 ?
O6 Ru2 O6 Nd2 130.5(2) 3 . . 28 ?
Na2 Ru2 O6 Nd2 175.7(2) . . . 28 ?
Na2 Ru2 O6 Nd2 -4.3(2) 19 . . 28 ?
Nd2 Ru2 O6 Nd2 -92.04(16) 17_554 . . 28 ?
Nd2 Ru2 O6 Nd2 87.96(16) 29_445 . . 28 ?
Nd2 Ru2 O6 Nd2 180.0 16_444 . . 28 ?
O6 Ru2 O6 Nd2 -19.95(14) 19 . . 18_544 ?
O6 Ru2 O6 Nd2 133.22(10) 2 . . 18_544 ?
O6 Ru2 O6 Nd2 -137.2(2) 21 . . 18_544 ?
O6 Ru2 O6 Nd2 -46.78(10) 20 . . 18_544 ?
O6 Ru2 O6 Nd2 42.8(2) 3 . . 18_544 ?
Na2 Ru2 O6 Nd2 88.01(14) . . . 18_544 ?
Na2 Ru2 O6 Nd2 -91.99(14) 19 . . 18_544 ?
Nd2 Ru2 O6 Nd2 -179.8(2) 17_554 . . 18_544 ?
Nd2 Ru2 O6 Nd2 0.2(2) 29_445 . . 18_544 ?
Nd2 Ru2 O6 Nd2 92.29(14) 16_444 . . 18_544 ?
Nd2 Ru2 O6 Nd2 -87.71(14) 28 . . 18_544 ?
O6 Na2 O6 Ru2 -37.81(6) 2 . . . ?
O6 Na2 O6 Ru2 37.81(6) 3 . . . ?
O4 Na2 O6 Ru2 160.55(18) . . . . ?
O4 Na2 O6 Ru2 -115.4(2) 2 . . . ?
O4 Na2 O6 Ru2 82.3(5) 3 . . . ?
Nd3 Na2 O6 Ru2 180.0 . . . . ?
O5 Na2 O6 Ru2 -138.5(2) . . . . ?
O5 Na2 O6 Ru2 -33.5(3) 2 . . . ?
O5 Na2 O6 Ru2 97.16(17) 3 . . . ?
Nd1 Na2 O6 Ru2 58.41(18) 29_445 . . . ?
O6 Na2 O6 Nd1 152.5(3) 2 . . 28 ?
O6 Na2 O6 Nd1 -131.9(3) 3 . . 28 ?
O4 Na2 O6 Nd1 -9.12(17) . . . 28 ?
O4 Na2 O6 Nd1 75.0(2) 2 . . 28 ?
O4 Na2 O6 Nd1 -87.3(5) 3 . . 28 ?
Ru2 Na2 O6 Nd1 -169.7(3) . . . 28 ?
Nd3 Na2 O6 Nd1 10.3(3) . . . 28 ?
O5 Na2 O6 Nd1 51.81(14) . . . 28 ?
O5 Na2 O6 Nd1 156.81(16) 2 . . 28 ?
O5 Na2 O6 Nd1 -72.51(16) 3 . . 28 ?
Nd1 Na2 O6 Nd1 -111.26(13) 29_445 . . 28 ?
O6 Na2 O6 Nd2 51.6(2) 2 . . 17_554 ?
O6 Na2 O6 Nd2 127.21(15) 3 . . 17_554 ?
O4 Na2 O6 Nd2 -110.06(16) . . . 17_554 ?
O4 Na2 O6 Nd2 -26.0(3) 2 . . 17_554 ?
O4 Na2 O6 Nd2 171.7(4) 3 . . 17_554 ?
Ru2 Na2 O6 Nd2 89.39(18) . . . 17_554 ?
Nd3 Na2 O6 Nd2 -90.61(18) . . . 17_554 ?
O5 Na2 O6 Nd2 -49.13(14) . . . 17_554 ?
O5 Na2 O6 Nd2 55.9(2) 2 . . 17_554 ?
O5 Na2 O6 Nd2 -173.45(16) 3 . . 17_554 ?
Nd1 Na2 O6 Nd2 147.80(11) 29_445 . . 17_554 ?
O6 Na2 O6 Nd2 -61.8(11) 2 . . 28 ?
O6 Na2 O6 Nd2 13.9(12) 3 . . 28 ?
O4 Na2 O6 Nd2 136.6(13) . . . 28 ?
O4 Na2 O6 Nd2 -139.3(12) 2 . . 28 ?
O4 Na2 O6 Nd2 58.4(15) 3 . . 28 ?
Ru2 Na2 O6 Nd2 -24.0(12) . . . 28 ?
Nd3 Na2 O6 Nd2 156.0(12) . . . 28 ?
O5 Na2 O6 Nd2 -162.5(14) . . . 28 ?
O5 Na2 O6 Nd2 -57.5(14) 2 . . 28 ?
O5 Na2 O6 Nd2 73.2(13) 3 . . 28 ?
Nd1 Na2 O6 Nd2 34.5(13) 29_445 . . 28 ?
O6 Na2 O6 Nd2 -121.99(14) 2 . . 18_544 ?
O6 Na2 O6 Nd2 -46.36(19) 3 . . 18_544 ?
O4 Na2 O6 Nd2 76.37(15) . . . 18_544 ?
O4 Na2 O6 Nd2 160.46(19) 2 . . 18_544 ?
O4 Na2 O6 Nd2 -1.9(5) 3 . . 18_544 ?
Ru2 Na2 O6 Nd2 -84.17(16) . . . 18_544 ?
Nd3 Na2 O6 Nd2 95.83(16) . . . 18_544 ?
O5 Na2 O6 Nd2 137.30(19) . . . 18_544 ?
O5 Na2 O6 Nd2 -117.70(19) 2 . . 18_544 ?
O5 Na2 O6 Nd2 12.98(14) 3 . . 18_544 ?
Nd1 Na2 O6 Nd2 -25.76(16) 29_445 . . 18_544 ?
